data_7237469
loop_
_publ_author_name
'Ma, Chaoqun'
'Ma, Huili'
'Ling, Kun'
'Zheng, Ruilin'
'Gu, Mingxing'
'Song, Lulu'
'An, Zhongfu'
'Shi, Huifang'
'Huang, Wei'

_publ_section_title
;
 Insight into chirality on molecular stacking for tunable ultralong
 organic phosphorescence
;
_journal_issue 38
_journal_name_full 'Journal of Materials Chemistry C'
_journal_page_first 10179
_journal_paper_doi 10.1039/C8TC03297A
_journal_volume 6
_journal_year 2018
_chemical_formula_moiety 'C35 H25 N5 O'
_chemical_formula_sum 'C35 H25 N5 O'
_chemical_formula_weight 531.60
_space_group_crystal_system triclinic
_space_group_IT_number 1
_space_group_name_Hall 'P 1'
_space_group_name_H-M_alt 'P 1'
_atom_sites_solution_hydrogens geom
_atom_sites_solution_primary dual
_audit_creation_date 2017-05-25
_audit_creation_method
;
Olex2 1.2
(compiled 2017.03.02 svn.r3394 for OlexSys, GUI svn.r5324)
;
_audit_update_record
;
2018-01-17 deposited with the CCDC.
2018-09-02 downloaded from the CCDC.
;
_cell_angle_alpha 90
_cell_angle_beta 90
_cell_angle_gamma 120
_cell_formula_units_Z 6
_cell_length_a 14.9615(14)
_cell_length_b 14.962
_cell_length_c 21.3150(19)
_cell_measurement_reflns_used 220
_cell_measurement_temperature 298(2)
_cell_measurement_theta_max 0.986
_cell_measurement_theta_min 0.983
_cell_volume 4132.2(5)
_computing_molecular_graphics 'Olex2 (Dolomanov et al., 2009)'
_computing_publication_material 'Olex2 (Dolomanov et al., 2009)'
_computing_structure_refinement 'ShelXL (Sheldrick, 2015)'
_computing_structure_solution 'ShelXT (Sheldrick, 2015)'
_diffrn_ambient_temperature 298.32
_diffrn_measured_fraction_theta_full 0.986
_diffrn_measured_fraction_theta_max 0.957
_diffrn_measurement_device_type 'CCD Area Detector'
_diffrn_radiation_type MoK\a
_diffrn_radiation_wavelength 0.71073
_diffrn_reflns_av_R_equivalents 0.0292
_diffrn_reflns_av_unetI/netI 0.0607
_diffrn_reflns_Laue_measured_fraction_full 0.986
_diffrn_reflns_Laue_measured_fraction_max 0.957
_diffrn_reflns_limit_h_max 19
_diffrn_reflns_limit_h_min -19
_diffrn_reflns_limit_k_max 19
_diffrn_reflns_limit_k_min -17
_diffrn_reflns_limit_l_max 25
_diffrn_reflns_limit_l_min -28
_diffrn_reflns_number 34618
_diffrn_reflns_point_group_measured_fraction_full 0.648
_diffrn_reflns_point_group_measured_fraction_max 0.607
_diffrn_reflns_theta_full 25.242
_diffrn_reflns_theta_max 28.227
_diffrn_reflns_theta_min 0.955
_exptl_absorpt_coefficient_mu 0.080
_exptl_crystal_density_diffrn 1.282
_exptl_crystal_description block
_exptl_crystal_F_000 1668
_exptl_crystal_size_max 0.22
_exptl_crystal_size_mid 0.2
_exptl_crystal_size_min 0.18
_refine_diff_density_max 0.160
_refine_diff_density_min -0.193
_refine_diff_density_rms 0.036
_refine_ls_abs_structure_details
;
 Flack x determined using 3481 quotients [(I+)-(I-)]/[(I+)+(I-)]
 (Parsons, Flack and Wagner, Acta Cryst. B69 (2013) 249-259).
;
_refine_ls_abs_structure_Flack -0.5(6)
_refine_ls_extinction_method none
_refine_ls_goodness_of_fit_ref 1.079
_refine_ls_hydrogen_treatment constr
_refine_ls_matrix_type full
_refine_ls_number_parameters 2221
_refine_ls_number_reflns 24826
_refine_ls_number_restraints 3
_refine_ls_restrained_S_all 1.079
_refine_ls_R_factor_all 0.0881
_refine_ls_R_factor_gt 0.0513
_refine_ls_shift/su_max 0.003
_refine_ls_shift/su_mean 0.000
_refine_ls_structure_factor_coef Fsqd
_refine_ls_weighting_details 'w=1/[\s^2^(Fo^2^)+(0.0467P)^2^+0.1354P] where P=(Fo^2^+2Fc^2^)/3'
_refine_ls_weighting_scheme calc
_refine_ls_wR_factor_gt 0.0985
_refine_ls_wR_factor_ref 0.1104
_reflns_Friedel_coverage 0.269
_reflns_Friedel_fraction_full 0.311
_reflns_Friedel_fraction_max 0.257
_reflns_number_gt 17408
_reflns_number_total 24826
_reflns_threshold_expression 'I > 2\s(I)'
_cod_data_source_file c8tc03297a2.cif
_cod_data_source_block 111
_cod_original_cell_volume 4132.1(5)
_cod_database_code 7237469
_shelx_shelxl_version_number 2016/6
_shelx_space_group_comment
;
The symmetry employed for this shelxl refinement is uniquely defined
by the following loop, which should always be used as a source of
symmetry information in preference to the above space-group names.
They are only intended as comments.
;
_olex2_refinement_description
;
1. Fixed Uiso
 At 1.2 times of:
  All C(H) groups
 At 1.5 times of:
  All C(H,H,H) groups
2.a Ternary CH refined with riding coordinates:
 C34(H34), C200(H200), C153(H153), C70(H70), C229(H229), C96(H96)
2.b Aromatic/amide H refined with riding coordinates:
 C1(H1), C2(H2), C3(H3), C5(H5), C9(H9), C10(H10), C11(H11), C12(H12),
 C22(H22), C23(H23), C24(H24), C25(H25), C28(H28), C29(H29), C30(H30), C31(H31),
  C37(H37), C38(H38), C39(H39), C40(H40), C41(H41), C180(H180), C181(H181),
 C182(H182), C183(H183), C188(H188), C189(H189), C190(H190), C191(H191),
 C203(H203), C204(H204), C205(H205), C206(H206), C207(H207), C210(H210),
 C211(H211), C212(H212), C213(H213), C217(H217), C218(H218), C219(H219),
 C220(H220), C131(H131), C132(H132), C133(H133), C135(H135), C142(H142),
 C143(H143), C144(H144), C145(H145), C156(H156), C157(H157), C158(H158),
 C159(H159), C160(H160), C165(H165), C166(H166), C167(H167), C170(H170),
 C172(H172), C173(H173), C176(H176), C178(H178), C46(H46), C47(H47), C48(H48),
 C49(H49), C51(H51), C52(H52), C59(H59), C60(H60), C66(H66), C67(H67), C68(H68),
  C73(H73), C75(H75), C79(H79), C80(H80), C81(H81), C82(H82), C85(H85),
 C86(H86), C87(H87), C88(H88), C231(H231), C232(H232), C233(H233), C234(H234),
 C235(H235), C236(H236), C237(H237), C238(H238), C239(H239), C244(H244),
 C245(H245), C246(H246), C247(H247), C253(H253), C254(H254), C255(H255),
 C256(H256), C260(H260), C261(H261), C262(H262), C263(H263), C89(H89), C90(H90),
  C91(H91), C92(H92), C94(H94), C106(H106), C107(H107), C108(H108), C109(H109),
 C112(H112), C113(H113), C114(H114), C116(H116), C119(H119), C120(H120),
 C121(H121), C122(H122), C126(H126), C127(H127), C128(H128), C129(H129)
2.c Idealised Me refined as rotating group:
 C35(H35A,H35B,H35C), C201(H20A,H20B,H20C), C154(H15A,H15B,H15C), C72(H72A,
 H72B,H72C), C228(H22A,H22B,H22C), C95(H95A,H95B,H95C)
;
_olex2_submission_special_instructions 'No special instructions were received'

loop_
_space_group_symop_operation_xyz
'x, y, z'

loop_
_atom_site_label
_atom_site_type_symbol
_atom_site_fract_x
_atom_site_fract_y
_atom_site_fract_z
_atom_site_U_iso_or_equiv
_atom_site_adp_type
_atom_site_occupancy
_atom_site_site_symmetry_order
_atom_site_calc_flag
_atom_site_refinement_flags_posn
O33 O 0.70559(19) 0.06980(18) 0.10678(11) 0.0543(6) Uani 1 1 d .
N7 N 0.6079(2) 0.2974(2) 0.03379(13) 0.0495(7) Uani 1 1 d .
N15 N 0.6501(2) 0.1795(2) 0.07377(12) 0.0461(7) Uani 1 1 d .
N17 N 0.8245(2) 0.2368(2) 0.10219(13) 0.0516(7) Uani 1 1 d .
N19 N 0.7780(2) 0.3562(2) 0.06182(12) 0.0468(7) Uani 1 1 d .
N20 N 0.9465(2) 0.4105(2) 0.09224(12) 0.0463(7) Uani 1 1 d .
C1 C 0.3391(4) 0.1169(4) 0.0895(2) 0.0897(15) Uani 1 1 d .
H1 H 0.299426 0.058561 0.113842 0.108 Uiso 1 1 calc R
C2 C 0.2924(4) 0.1652(5) 0.0610(3) 0.0962(17) Uani 1 1 d .
H2 H 0.222014 0.139543 0.066556 0.115 Uiso 1 1 calc R
C3 C 0.3488(4) 0.2513(5) 0.0243(2) 0.0832(15) Uani 1 1 d .
H3 H 0.316825 0.283835 0.005118 0.100 Uiso 1 1 calc R
C4 C 0.4539(3) 0.2893(3) 0.01606(18) 0.0618(11) Uani 1 1 d .
C5 C 0.4439(3) 0.1528(3) 0.0830(2) 0.0683(11) Uani 1 1 d .
H5 H 0.474956 0.119756 0.102539 0.082 Uiso 1 1 calc R
C6 C 0.5006(3) 0.2398(3) 0.04618(16) 0.0537(9) Uani 1 1 d .
C8 C 0.6267(3) 0.3795(3) -0.00721(16) 0.0517(9) Uani 1 1 d .
C9 C 0.7169(4) 0.4496(3) -0.03834(18) 0.0651(11) Uani 1 1 d .
H9 H 0.779153 0.451513 -0.031321 0.078 Uiso 1 1 calc R
C10 C 0.7092(4) 0.5162(3) -0.0802(2) 0.0862(15) Uani 1 1 d .
H10 H 0.767884 0.563101 -0.102065 0.103 Uiso 1 1 calc R
C11 C 0.6189(5) 0.5160(4) -0.0908(3) 0.0981(19) Uani 1 1 d .
H11 H 0.617685 0.563554 -0.118381 0.118 Uiso 1 1 calc R
C12 C 0.5304(5) 0.4459(4) -0.0608(2) 0.0848(16) Uani 1 1 d .
H12 H 0.468894 0.445381 -0.068386 0.102 Uiso 1 1 calc R
C13 C 0.5324(3) 0.3751(3) -0.01892(17) 0.0617(11) Uani 1 1 d .
C14 C 0.6825(3) 0.2772(3) 0.05798(14) 0.0446(8) Uani 1 1 d .
C16 C 0.7260(3) 0.1655(3) 0.09388(14) 0.0466(8) Uani 1 1 d .
C18 C 0.8452(3) 0.3306(3) 0.08528(14) 0.0432(8) Uani 1 1 d .
C21 C 1.0343(3) 0.3975(3) 0.09922(15) 0.0510(9) Uani 1 1 d .
C22 C 1.0413(3) 0.3090(3) 0.1068(2) 0.0723(12) Uani 1 1 d .
H22 H 0.982411 0.244208 0.109271 0.087 Uiso 1 1 calc R
C23 C 1.1388(4) 0.3202(4) 0.1104(3) 0.0865(14) Uani 1 1 d .
H23 H 1.144969 0.261798 0.115370 0.104 Uiso 1 1 calc R
C24 C 1.2276(4) 0.4164(4) 0.1069(2) 0.0874(15) Uani 1 1 d .
H24 H 1.292017 0.421490 0.109115 0.105 Uiso 1 1 calc R
C25 C 1.2208(3) 0.5040(4) 0.1000(2) 0.0749(12) Uani 1 1 d .
H25 H 1.280230 0.568469 0.098192 0.090 Uiso 1 1 calc R
C26 C 1.1235(3) 0.4953(3) 0.09589(16) 0.0542(9) Uani 1 1 d .
C27 C 1.0906(3) 0.5706(3) 0.08912(15) 0.0484(8) Uani 1 1 d .
C28 C 1.1461(3) 0.6773(3) 0.08570(17) 0.0621(10) Uani 1 1 d .
H28 H 1.217868 0.712378 0.087155 0.075 Uiso 1 1 calc R
C29 C 1.0938(3) 0.7308(3) 0.08011(18) 0.0638(10) Uani 1 1 d .
H29 H 1.130149 0.802448 0.077818 0.077 Uiso 1 1 calc R
C30 C 0.9870(3) 0.6779(3) 0.07791(16) 0.0575(10) Uani 1 1 d .
H30 H 0.952745 0.715065 0.074013 0.069 Uiso 1 1 calc R
C31 C 0.9299(3) 0.5714(3) 0.08132(14) 0.0497(8) Uani 1 1 d .
H31 H 0.858153 0.536857 0.080051 0.060 Uiso 1 1 calc R
C32 C 0.9831(3) 0.5179(3) 0.08670(13) 0.0428(8) Uani 1 1 d .
C34 C 0.6018(3) -0.0153(3) 0.09572(16) 0.0520(9) Uani 1 1 d .
H34 H 0.574611 -0.003249 0.056766 0.062 Uiso 1 1 calc R
C35 C 0.6145(4) -0.1088(3) 0.0881(2) 0.0773(13) Uani 1 1 d .
H35A H 0.657663 -0.099238 0.052511 0.116 Uiso 1 1 calc GR
H35B H 0.548118 -0.169037 0.081901 0.116 Uiso 1 1 calc GR
H35C H 0.645874 -0.117460 0.125196 0.116 Uiso 1 1 calc GR
C36 C 0.5312(3) -0.0279(3) 0.14914(15) 0.0476(8) Uani 1 1 d .
C37 C 0.5681(3) 0.0130(3) 0.20717(15) 0.0565(9) Uani 1 1 d .
H37 H 0.638702 0.054675 0.213521 0.068 Uiso 1 1 calc R
C38 C 0.5001(4) -0.0079(4) 0.25648(18) 0.0765(13) Uani 1 1 d .
H38 H 0.525595 0.019967 0.295864 0.092 Uiso 1 1 calc R
C39 C 0.3959(4) -0.0689(4) 0.2480(2) 0.0825(14) Uani 1 1 d .
H39 H 0.350856 -0.083733 0.281572 0.099 Uiso 1 1 calc R
C40 C 0.3592(4) -0.1073(4) 0.1904(3) 0.0879(14) Uani 1 1 d .
H40 H 0.288443 -0.147509 0.184106 0.105 Uiso 1 1 calc R
C41 C 0.4255(4) -0.0874(3) 0.1411(2) 0.0760(12) Uani 1 1 d .
H41 H 0.399032 -0.114325 0.101722 0.091 Uiso 1 1 calc R
O199 O -0.13655(18) 0.29360(18) 0.77343(11) 0.0542(6) Uani 1 1 d .
N192 N 0.1888(2) 0.3919(2) 0.70055(13) 0.0492(7) Uani 1 1 d .
N194 N 0.0289(2) 0.3493(2) 0.74055(12) 0.0460(7) Uani 1 1 d .
N195 N 0.0775(2) 0.2215(2) 0.72860(12) 0.0464(7) Uani 1 1 d .
N197 N -0.0882(2) 0.1750(2) 0.76867(13) 0.0510(7) Uani 1 1 d .
N208 N -0.0371(2) 0.0526(2) 0.75886(12) 0.0464(7) Uani 1 1 d .
C180 C 0.2321(3) 0.2827(3) 0.62857(17) 0.0644(11) Uani 1 1 d .
H180 H 0.171970 0.220282 0.635799 0.077 Uiso 1 1 calc R
C181 C 0.3069(4) 0.2911(4) 0.5864(2) 0.0847(15) Uani 1 1 d .
H181 H 0.295237 0.232674 0.564280 0.102 Uiso 1 1 calc R
C182 C 0.3970(5) 0.3817(5) 0.5762(2) 0.0967(17) Uani 1 1 d .
H182 H 0.446005 0.383099 0.548774 0.116 Uiso 1 1 calc R
C183 C 0.4151(4) 0.4696(4) 0.6058(2) 0.0852(14) Uani 1 1 d .
H183 H 0.475940 0.531120 0.598145 0.102 Uiso 1 1 calc R
C184 C 0.3423(3) 0.4673(3) 0.64768(18) 0.0615(10) Uani 1 1 d .
C185 C 0.2525(3) 0.3735(3) 0.65945(16) 0.0526(9) Uani 1 1 d .
C186 C 0.3345(3) 0.5451(3) 0.68273(18) 0.0617(10) Uani 1 1 d .
C187 C 0.2388(3) 0.4990(3) 0.71279(16) 0.0541(9) Uani 1 1 d .
C188 C 0.2083(3) 0.5557(3) 0.7497(2) 0.0682(11) Uani 1 1 d .
H188 H 0.144026 0.524786 0.769046 0.082 Uiso 1 1 calc R
C189 C 0.4026(4) 0.6506(4) 0.6908(2) 0.0840(14) Uani 1 1 d .
H189 H 0.467320 0.682222 0.671860 0.101 Uiso 1 1 calc R
C190 C 0.3727(5) 0.7072(4) 0.7271(3) 0.0971(17) Uani 1 1 d .
H190 H 0.416931 0.777740 0.731992 0.117 Uiso 1 1 calc R
C191 C 0.2776(5) 0.6599(4) 0.7563(2) 0.0894(15) Uani 1 1 d .
H191 H 0.259594 0.699516 0.781149 0.107 Uiso 1 1 calc R
C193 C 0.0943(3) 0.3167(3) 0.72461(14) 0.0438(8) Uani 1 1 d .
C196 C -0.0152(3) 0.1538(3) 0.75209(14) 0.0440(8) Uani 1 1 d .
C198 C -0.0609(3) 0.2731(3) 0.76052(14) 0.0459(8) Uani 1 1 d .
C200 C -0.1174(3) 0.3981(3) 0.76223(16) 0.0518(9) Uani 1 1 d .
H200 H -0.078229 0.425233 0.723241 0.062 Uiso 1 1 calc R
C201 C -0.2241(3) 0.3849(4) 0.7548(2) 0.0741(13) Uani 1 1 d .
H20A H -0.258500 0.339968 0.720016 0.111 Uiso 1 1 calc GR
H20B H -0.218125 0.450933 0.747342 0.111 Uiso 1 1 calc GR
H20C H -0.263179 0.355410 0.792441 0.111 Uiso 1 1 calc GR
C202 C -0.0592(3) 0.4685(3) 0.81584(15) 0.0479(8) Uani 1 1 d .
C203 C -0.0560(3) 0.4314(3) 0.87399(16) 0.0569(9) Uani 1 1 d .
H203 H -0.085849 0.360657 0.880341 0.068 Uiso 1 1 calc R
C204 C -0.0085(4) 0.4988(4) 0.92328(19) 0.0779(13) Uani 1 1 d .
H204 H -0.006100 0.473105 0.962577 0.093 Uiso 1 1 calc R
C205 C 0.0348(4) 0.6027(4) 0.9149(2) 0.0822(15) Uani 1 1 d .
H205 H 0.065468 0.647586 0.948457 0.099 Uiso 1 1 calc R
C206 C 0.0330(4) 0.6402(4) 0.8571(3) 0.0889(15) Uani 1 1 d .
H206 H 0.062902 0.710983 0.851020 0.107 Uiso 1 1 calc R
C207 C -0.0130(4) 0.5737(3) 0.8077(2) 0.0760(13) Uani 1 1 d .
H207 H -0.013021 0.600154 0.768166 0.091 Uiso 1 1 calc R
C209 C 0.0343(3) 0.0162(3) 0.75345(13) 0.0423(8) Uani 1 1 d .
C210 C 0.1411(3) 0.0697(3) 0.74797(14) 0.0492(9) Uani 1 1 d .
H210 H 0.178164 0.141452 0.746679 0.059 Uiso 1 1 calc R
C211 C 0.1904(3) 0.0126(3) 0.74450(16) 0.0562(9) Uani 1 1 d .
H211 H 0.261923 0.046784 0.740699 0.067 Uiso 1 1 calc R
C212 C 0.1363(4) -0.0942(3) 0.74652(18) 0.0645(11) Uani 1 1 d .
H212 H 0.171720 -0.130416 0.744008 0.077 Uiso 1 1 calc R
C213 C 0.0308(4) -0.1470(3) 0.75219(18) 0.0629(10) Uani 1 1 d .
H213 H -0.005558 -0.218773 0.753688 0.075 Uiso 1 1 calc R
C214 C -0.0209(3) -0.0915(3) 0.75568(14) 0.0484(8) Uani 1 1 d .
C215 C -0.1291(3) -0.1238(3) 0.76260(16) 0.0531(9) Uani 1 1 d .
C216 C -0.1374(3) -0.0350(3) 0.76594(15) 0.0509(9) Uani 1 1 d .
C217 C -0.2329(3) -0.0421(3) 0.7734(2) 0.0723(11) Uani 1 1 d .
H217 H -0.238826 0.016839 0.775720 0.087 Uiso 1 1 calc R
C218 C -0.3191(4) -0.1395(4) 0.7772(3) 0.0885(14) Uani 1 1 d .
H218 H -0.383651 -0.145734 0.782630 0.106 Uiso 1 1 calc R
C219 C -0.3115(4) -0.2283(4) 0.7733(3) 0.0881(14) Uani 1 1 d .
H219 H -0.370807 -0.292885 0.775068 0.106 Uiso 1 1 calc R
C220 C -0.2173(4) -0.2209(3) 0.7667(2) 0.0728(12) Uani 1 1 d .
H220 H -0.212074 -0.280231 0.764959 0.087 Uiso 1 1 calc R
O152 O 0.29354(19) 0.92965(18) 0.60654(11) 0.0538(6) Uani 1 1 d .
N148 N 0.3913(2) 0.7022(2) 0.53383(12) 0.0494(7) Uani 1 1 d .
N150 N 0.3493(2) 0.8203(2) 0.57363(12) 0.0458(7) Uani 1 1 d .
N161 N 0.2210(2) 0.6432(2) 0.56188(12) 0.0461(6) Uani 1 1 d .
N162 N 0.1745(2) 0.7626(2) 0.60189(13) 0.0501(7) Uani 1 1 d .
N163 N 0.0528(2) 0.5893(2) 0.59208(12) 0.0451(7) Uani 1 1 d .
C131 C 0.3817(5) 0.4848(4) 0.4100(2) 0.0972(18) Uani 1 1 d .
H131 H 0.383151 0.437416 0.382441 0.117 Uiso 1 1 calc R
C132 C 0.2910(4) 0.4840(3) 0.4200(2) 0.0869(15) Uani 1 1 d .
H132 H 0.232709 0.437238 0.397785 0.104 Uiso 1 1 calc R
C133 C 0.2824(3) 0.5503(3) 0.46218(18) 0.0649(10) Uani 1 1 d .
H133 H 0.219933 0.547843 0.469444 0.078 Uiso 1 1 calc R
C135 C 0.4698(4) 0.5540(4) 0.4399(2) 0.0829(14) Uani 1 1 d .
H135 H 0.531360 0.554465 0.432793 0.100 Uiso 1 1 calc R
C140 C 0.3728(3) 0.6205(3) 0.49286(16) 0.0524(9) Uani 1 1 d .
C141 C 0.4663(3) 0.6243(3) 0.48126(17) 0.0613(10) Uani 1 1 d .
C142 C 0.6501(4) 0.7474(4) 0.5242(2) 0.0830(14) Uani 1 1 d .
H142 H 0.681643 0.713963 0.505683 0.100 Uiso 1 1 calc R
C143 C 0.7065(4) 0.8338(5) 0.5600(3) 0.0959(16) Uani 1 1 d .
H143 H 0.777077 0.860118 0.564715 0.115 Uiso 1 1 calc R
C144 C 0.6602(4) 0.8820(4) 0.5889(2) 0.0865(14) Uani 1 1 d .
H144 H 0.700127 0.939779 0.613531 0.104 Uiso 1 1 calc R
C145 C 0.5557(3) 0.8470(3) 0.5824(2) 0.0688(11) Uani 1 1 d .
H145 H 0.525030 0.880603 0.601746 0.083 Uiso 1 1 calc R
C146 C 0.4986(3) 0.7598(3) 0.54579(16) 0.0543(9) Uani 1 1 d .
C147 C 0.5450(3) 0.7102(3) 0.51591(18) 0.0610(10) Uani 1 1 d .
C149 C 0.3170(3) 0.7225(3) 0.55788(14) 0.0444(8) Uani 1 1 d .
C151 C 0.2739(3) 0.8346(3) 0.59343(14) 0.0460(8) Uani 1 1 d .
C153 C 0.3977(3) 1.0149(3) 0.59543(16) 0.0520(9) Uani 1 1 d .
H153 H 0.424869 1.002868 0.556487 0.062 Uiso 1 1 calc R
C154 C 0.3851(4) 1.1087(3) 0.5880(2) 0.0760(13) Uani 1 1 d .
H15A H 0.339322 1.097948 0.553612 0.114 Uiso 1 1 calc GR
H15B H 0.451177 1.168345 0.579743 0.114 Uiso 1 1 calc GR
H15C H 0.356926 1.119324 0.625840 0.114 Uiso 1 1 calc GR
C155 C 0.4681(3) 1.0270(3) 0.64924(15) 0.0461(8) Uani 1 1 d .
C156 C 0.5738(3) 1.0869(3) 0.6406(2) 0.0753(12) Uani 1 1 d .
H156 H 0.600235 1.113779 0.601221 0.090 Uiso 1 1 calc R
C157 C 0.6400(4) 1.1068(4) 0.6908(3) 0.0894(15) Uani 1 1 d .
H157 H 0.710902 1.147191 0.684937 0.107 Uiso 1 1 calc R
C158 C 0.6021(4) 1.0676(4) 0.7488(2) 0.0815(15) Uani 1 1 d .
H158 H 0.646819 1.082194 0.782534 0.098 Uiso 1 1 calc R
C159 C 0.4978(4) 1.0065(4) 0.75702(18) 0.0728(13) Uani 1 1 d .
H159 H 0.471690 0.978241 0.796228 0.087 Uiso 1 1 calc R
C160 C 0.4313(3) 0.9869(3) 0.70743(15) 0.0558(10) Uani 1 1 d .
H160 H 0.360527 0.945786 0.713606 0.067 Uiso 1 1 calc R
C164 C -0.0353(3) 0.6023(3) 0.59875(15) 0.0507(9) Uani 1 1 d .
C165 C -0.0421(4) 0.6906(4) 0.6064(2) 0.0727(12) Uani 1 1 d .
H165 H 0.016763 0.755399 0.609300 0.087 Uiso 1 1 calc R
C166 C -0.1403(4) 0.6788(4) 0.6097(3) 0.0880(15) Uani 1 1 d .
H166 H -0.146815 0.737092 0.614371 0.106 Uiso 1 1 calc R
C167 C -0.2285(4) 0.5827(4) 0.6062(2) 0.0878(14) Uani 1 1 d .
H167 H -0.293089 0.577429 0.608527 0.105 Uiso 1 1 calc R
C169 C -0.1239(3) 0.5044(3) 0.59580(16) 0.0528(9) Uani 1 1 d .
C170 C -0.2215(3) 0.4956(4) 0.5995(2) 0.0745(12) Uani 1 1 d .
H170 H -0.280836 0.431080 0.597299 0.089 Uiso 1 1 calc R
C172 C 0.0122(3) 0.3218(3) 0.57761(16) 0.0577(9) Uani 1 1 d .
H172 H 0.046411 0.284518 0.573683 0.069 Uiso 1 1 calc R
C173 C -0.0945(3) 0.2691(3) 0.57975(18) 0.0642(10) Uani 1 1 d .
H173 H -0.130765 0.197449 0.577448 0.077 Uiso 1 1 calc R
C175 C 0.1543(3) 0.6691(3) 0.58501(14) 0.0424(8) Uani 1 1 d .
C176 C 0.0696(3) 0.4284(3) 0.58113(14) 0.0483(8) Uani 1 1 d .
H176 H 0.141357 0.462961 0.579727 0.058 Uiso 1 1 calc R
C177 C 0.0163(3) 0.4820(3) 0.58685(13) 0.0429(8) Uani 1 1 d .
C178 C -0.1470(3) 0.3219(3) 0.58523(18) 0.0629(10) Uani 1 1 d .
H178 H -0.218760 0.286531 0.586550 0.075 Uiso 1 1 calc R
C179 C -0.0915(3) 0.4291(3) 0.58880(15) 0.0483(8) Uani 1 1 d .
O58 O 1.13531(19) 0.70563(18) 0.27335(11) 0.0542(6) Uani 1 1 d .
N55 N 0.8107(2) 0.6080(2) 0.20046(13) 0.0493(7) Uani 1 1 d .
N61 N 0.9706(2) 0.6504(2) 0.24037(12) 0.0457(7) Uani 1 1 d .
N62 N 1.0874(2) 0.8250(2) 0.26874(13) 0.0506(7) Uani 1 1 d .
N64 N 0.9215(2) 0.7781(2) 0.22841(12) 0.0459(7) Uani 1 1 d .
N76 N 1.0363(2) 0.9467(2) 0.25871(12) 0.0468(7) Uani 1 1 d .
C44 C 0.6643(3) 0.4541(3) 0.18265(18) 0.0621(11) Uani 1 1 d .
C45 C 0.6574(3) 0.5327(3) 0.14804(17) 0.0619(11) Uani 1 1 d .
C46 C 0.5837(4) 0.5295(4) 0.1064(2) 0.0839(16) Uani 1 1 d .
H46 H 0.522734 0.467914 0.099016 0.101 Uiso 1 1 calc R
C47 C 0.6023(5) 0.6178(5) 0.0768(2) 0.0968(19) Uani 1 1 d .
H47 H 0.553149 0.616328 0.049498 0.116 Uiso 1 1 calc R
C48 C 0.6926(4) 0.7090(4) 0.0867(2) 0.0866(16) Uani 1 1 d .
H48 H 0.704041 0.767322 0.064490 0.104 Uiso 1 1 calc R
C49 C 0.7675(3) 0.7170(3) 0.12877(18) 0.0661(11) Uani 1 1 d .
H49 H 0.827909 0.779231 0.135973 0.079 Uiso 1 1 calc R
C50 C 0.7466(3) 0.6263(3) 0.15942(15) 0.0524(9) Uani 1 1 d .
C51 C 0.5971(4) 0.3498(4) 0.1904(2) 0.0838(14) Uani 1 1 d .
H51 H 0.532436 0.318399 0.171419 0.101 Uiso 1 1 calc R
C52 C 0.6263(5) 0.2930(4) 0.2262(3) 0.0980(17) Uani 1 1 d .
H52 H 0.581815 0.222443 0.230907 0.118 Uiso 1 1 calc R
C54 C 0.7606(3) 0.5009(3) 0.21241(17) 0.0558(9) Uani 1 1 d .
C56 C 0.9049(3) 0.6829(3) 0.22440(14) 0.0443(8) Uani 1 1 d .
C57 C 1.0598(3) 0.7263(3) 0.26021(14) 0.0470(8) Uani 1 1 d .
C59 C 0.7214(4) 0.3396(4) 0.2554(2) 0.0889(15) Uani 1 1 d .
H59 H 0.739265 0.299542 0.279936 0.107 Uiso 1 1 calc R
C60 C 0.7908(4) 0.4439(3) 0.2492(2) 0.0689(11) Uani 1 1 d .
H60 H 0.854952 0.474589 0.268727 0.083 Uiso 1 1 calc R
C63 C 1.0139(3) 0.8456(3) 0.25203(14) 0.0428(8) Uani 1 1 d .
C66 C 1.0077(4) 0.5008(4) 0.42366(19) 0.0759(12) Uani 1 1 d .
H66 H 1.005258 0.526834 0.462834 0.091 Uiso 1 1 calc R
C67 C 0.9648(4) 0.3973(4) 0.4157(2) 0.0813(13) Uani 1 1 d .
H67 H 0.934852 0.352625 0.449449 0.098 Uiso 1 1 calc R
C68 C 0.9663(4) 0.3598(4) 0.3577(3) 0.0878(14) Uani 1 1 d .
H68 H 0.935834 0.288906 0.351773 0.105 Uiso 1 1 calc R
C70 C 1.1165(3) 0.6017(3) 0.26238(16) 0.0538(9) Uani 1 1 d .
H70 H 1.077085 0.574588 0.223476 0.065 Uiso 1 1 calc R
C72 C 1.2233(3) 0.6148(4) 0.2543(2) 0.0755(12) Uani 1 1 d .
H72A H 1.257824 0.660749 0.219922 0.113 Uiso 1 1 calc GR
H72B H 1.217040 0.548853 0.245793 0.113 Uiso 1 1 calc GR
H72C H 1.262454 0.642910 0.292042 0.113 Uiso 1 1 calc GR
C73 C 1.0126(4) 0.4259(3) 0.3072(2) 0.0754(12) Uani 1 1 d .
H73 H 1.012652 0.399328 0.267761 0.091 Uiso 1 1 calc R
C74 C 1.0584(3) 0.5311(3) 0.31571(15) 0.0468(8) Uani 1 1 d .
C75 C 1.0550(3) 0.5678(3) 0.37423(16) 0.0569(9) Uani 1 1 d .
H75 H 1.084855 0.638562 0.380605 0.068 Uiso 1 1 calc R
C77 C 1.1366(3) 1.0346(3) 0.26554(16) 0.0517(9) Uani 1 1 d .
C78 C 1.1283(3) 1.1237(3) 0.26263(16) 0.0531(9) Uani 1 1 d .
C79 C 1.3103(4) 1.2277(4) 0.2732(2) 0.0879(14) Uani 1 1 d .
H79 H 1.369507 1.292254 0.275840 0.106 Uiso 1 1 calc R
C80 C 1.3185(4) 1.1392(4) 0.2765(3) 0.0894(15) Uani 1 1 d .
H80 H 1.383327 1.145669 0.281176 0.107 Uiso 1 1 calc R
C81 C 1.2166(4) 1.2210(3) 0.2660(2) 0.0729(12) Uani 1 1 d .
H81 H 1.211578 1.280362 0.263306 0.087 Uiso 1 1 calc R
C82 C 1.2322(3) 1.0417(3) 0.2731(2) 0.0722(12) Uani 1 1 d .
H82 H 1.237952 0.982805 0.275872 0.087 Uiso 1 1 calc R
C83 C 1.0200(3) 1.0911(3) 0.25550(14) 0.0490(9) Uani 1 1 d .
C84 C 0.9649(3) 0.9833(3) 0.25320(13) 0.0430(8) Uani 1 1 d .
C85 C 0.9684(4) 1.1465(3) 0.25192(18) 0.0630(11) Uani 1 1 d .
H85 H 1.004887 1.218267 0.253251 0.076 Uiso 1 1 calc R
C86 C 0.8633(4) 1.0941(3) 0.24643(18) 0.0643(11) Uani 1 1 d .
H86 H 0.827969 1.130428 0.244155 0.077 Uiso 1 1 calc R
C87 C 0.8091(3) 0.9873(3) 0.24422(16) 0.0592(10) Uani 1 1 d .
H87 H 0.737605 0.953231 0.240309 0.071 Uiso 1 1 calc R
C88 C 0.8583(3) 0.9294(3) 0.24767(14) 0.0489(8) Uani 1 1 d .
H88 H 0.821260 0.857718 0.246337 0.059 Uiso 1 1 calc R
O250 O 0.06990(19) -0.13620(18) 0.94007(11) 0.0543(6) Uani 1 1 d .
N222 N 0.3563(2) 0.0779(2) 0.89525(12) 0.0475(7) Uani 1 1 d .
N224 N 0.2365(2) -0.0885(2) 0.93543(13) 0.0500(7) Uani 1 1 d .
N226 N 0.1794(2) 0.0286(2) 0.90705(12) 0.0457(7) Uani 1 1 d .
N242 N 0.2972(2) 0.1891(2) 0.86716(13) 0.0494(7) Uani 1 1 d .
N251 N 0.4100(2) -0.0371(2) 0.92556(12) 0.0460(7) Uani 1 1 d .
C223 C 0.3303(3) -0.0147(3) 0.91846(14) 0.0434(8) Uani 1 1 d .
C227 C 0.2770(3) 0.0952(3) 0.89097(14) 0.0445(8) Uani 1 1 d .
C228 C -0.1095(3) -0.2238(3) 0.9215(2) 0.0747(12) Uani 1 1 d .
H22A H -0.097947 -0.259553 0.887838 0.112 Uiso 1 1 calc GR
H22B H -0.168819 -0.217459 0.912163 0.112 Uiso 1 1 calc GR
H22C H -0.121032 -0.261908 0.959746 0.112 Uiso 1 1 calc GR
C229 C -0.0156(3) -0.1173(3) 0.92885(16) 0.0514(9) Uani 1 1 d .
H229 H -0.003612 -0.078072 0.889895 0.062 Uiso 1 1 calc R
C230 C -0.0280(3) -0.0592(3) 0.98256(15) 0.0484(8) Uani 1 1 d .
C231 C -0.0872(3) -0.0127(4) 0.9741(2) 0.0756(13) Uani 1 1 d .
H231 H -0.113647 -0.012446 0.934676 0.091 Uiso 1 1 calc R
C232 C -0.1071(4) 0.0331(4) 1.0241(3) 0.0899(15) Uani 1 1 d .
H232 H -0.147723 0.063378 1.018245 0.108 Uiso 1 1 calc R
C233 C -0.0678(4) 0.0346(4) 1.0824(2) 0.0834(14) Uani 1 1 d .
H233 H -0.082102 0.064970 1.116092 0.100 Uiso 1 1 calc R
C234 C -0.0075(4) -0.0089(3) 1.09038(19) 0.0762(12) Uani 1 1 d .
H234 H 0.020531 -0.007141 1.129612 0.091 Uiso 1 1 calc R
C235 C 0.0124(3) -0.0557(3) 1.04060(16) 0.0577(9) Uani 1 1 d .
H235 H 0.053734 -0.085051 1.046704 0.069 Uiso 1 1 calc R
C236 C 0.1524(3) 0.2083(3) 0.9161(2) 0.0691(11) Uani 1 1 d .
H236 H 0.119285 0.144248 0.935828 0.083 Uiso 1 1 calc R
C237 C 0.1172(4) 0.2778(4) 0.9220(2) 0.0894(15) Uani 1 1 d .
H237 H 0.058698 0.259537 0.946082 0.107 Uiso 1 1 calc R
C238 C 0.1663(5) 0.3730(4) 0.8934(3) 0.0954(18) Uani 1 1 d .
H238 H 0.140816 0.417847 0.898889 0.115 Uiso 1 1 calc R
C239 C 0.2517(4) 0.4025(4) 0.8572(2) 0.0827(15) Uani 1 1 d .
H239 H 0.284545 0.467077 0.838130 0.099 Uiso 1 1 calc R
C240 C 0.2891(3) 0.3346(3) 0.84913(18) 0.0615(11) Uani 1 1 d .
C241 C 0.2395(3) 0.2389(3) 0.87929(16) 0.0543(9) Uani 1 1 d .
C243 C 0.3752(3) 0.3425(3) 0.81438(18) 0.0625(11) Uani 1 1 d .
C244 C 0.4457(4) 0.4160(4) 0.7732(2) 0.0832(14) Uani 1 1 d .
H244 H 0.445567 0.477255 0.766107 0.100 Uiso 1 1 calc R
C245 C 0.5146(4) 0.3970(5) 0.7434(3) 0.0992(17) Uani 1 1 d .
H245 H 0.561919 0.445874 0.715800 0.119 Uiso 1 1 calc R
C246 C 0.5159(4) 0.3066(4) 0.7533(2) 0.0854(14) Uani 1 1 d .
H246 H 0.562722 0.294990 0.731146 0.102 Uiso 1 1 calc R
C247 C 0.4490(3) 0.2321(3) 0.79550(18) 0.0644(10) Uani 1 1 d .
H247 H 0.450960 0.171861 0.802892 0.077 Uiso 1 1 calc R
C248 C 0.3792(3) 0.2527(3) 0.82603(16) 0.0532(9) Uani 1 1 d .
C249 C 0.1652(3) -0.0606(3) 0.92671(14) 0.0462(8) Uani 1 1 d .
C252 C 0.5175(3) 0.0345(3) 0.92007(13) 0.0428(8) Uani 1 1 d .
C253 C 0.5713(3) 0.1410(3) 0.91434(14) 0.0488(9) Uani 1 1 d .
H253 H 0.536751 0.178224 0.912639 0.059 Uiso 1 1 calc R
C254 C 0.6777(3) 0.1904(3) 0.91122(16) 0.0579(9) Uani 1 1 d .
H254 H 0.714837 0.261944 0.907745 0.069 Uiso 1 1 calc R
C255 C 0.7305(3) 0.1366(3) 0.91311(18) 0.0636(10) Uani 1 1 d .
H255 H 0.802183 0.172088 0.910573 0.076 Uiso 1 1 calc R
C256 C 0.6777(3) 0.0309(3) 0.91874(17) 0.0626(10) Uani 1 1 d .
H256 H 0.713037 -0.005448 0.920154 0.075 Uiso 1 1 calc R
C257 C 0.5707(3) -0.0206(3) 0.92226(15) 0.0485(9) Uani 1 1 d .
C258 C 0.4953(3) -0.1285(3) 0.92940(16) 0.0545(9) Uani 1 1 d .
C259 C 0.3969(3) -0.1374(3) 0.93233(15) 0.0518(9) Uani 1 1 d .
C260 C 0.3089(4) -0.2326(3) 0.9395(2) 0.0708(11) Uani 1 1 d .
H260 H 0.244089 -0.238611 0.941694 0.085 Uiso 1 1 calc R
C261 C 0.3201(4) -0.3187(4) 0.9431(3) 0.0883(14) Uani 1 1 d .
H261 H 0.261757 -0.383392 0.948063 0.106 Uiso 1 1 calc R
C262 C 0.4174(4) -0.3106(4) 0.9396(2) 0.0859(15) Uani 1 1 d .
H262 H 0.422949 -0.369718 0.941947 0.103 Uiso 1 1 calc R
C263 C 0.5036(4) -0.2169(4) 0.9329(2) 0.0716(12) Uani 1 1 d .
H263 H 0.568117 -0.211795 0.930675 0.086 Uiso 1 1 calc R
O97 O 0.92931(19) 1.13564(18) 0.44016(11) 0.0541(6) Uani 1 1 d .
N99 N 0.8200(2) 0.9710(2) 0.40718(12) 0.0450(7) Uani 1 1 d .
N100 N 0.7623(2) 1.0877(2) 0.43546(13) 0.0494(7) Uani 1 1 d .
N102 N 0.6432(2) 0.9219(2) 0.39525(12) 0.0470(7) Uani 1 1 d .
N104 N 0.7020(2) 0.8105(2) 0.36729(12) 0.0492(7) Uani 1 1 d .
N117 N 0.5891(2) 1.0364(2) 0.42548(12) 0.0458(7) Uani 1 1 d .
C89 C 1.0070(4) 1.0083(3) 0.59020(19) 0.0779(13) Uani 1 1 d .
H89 H 0.979270 1.006333 0.629580 0.093 Uiso 1 1 calc R
C90 C 1.0674(4) 0.9647(3) 0.5815(2) 0.0817(15) Uani 1 1 d .
H90 H 1.081410 0.933730 0.614998 0.098 Uiso 1 1 calc R
C91 C 1.1067(4) 0.9667(4) 0.5242(3) 0.0898(15) Uani 1 1 d .
H91 H 1.147473 0.936673 0.518274 0.108 Uiso 1 1 calc R
C92 C 1.0869(3) 1.0129(4) 0.4743(2) 0.0765(13) Uani 1 1 d .
H92 H 1.113860 1.013202 0.434944 0.092 Uiso 1 1 calc R
C93 C 1.0272(3) 1.0587(3) 0.48241(15) 0.0470(8) Uani 1 1 d .
C94 C 0.9868(3) 1.0554(3) 0.54068(16) 0.0566(10) Uani 1 1 d .
H94 H 0.945683 1.085015 0.546958 0.068 Uiso 1 1 calc R
C95 C 1.1081(3) 1.2231(3) 0.4216(2) 0.0742(12) Uani 1 1 d .
H95A H 1.097727 1.257357 0.386632 0.111 Uiso 1 1 calc GR
H95B H 1.168029 1.216788 0.414166 0.111 Uiso 1 1 calc GR
H95C H 1.117942 1.262500 0.459062 0.111 Uiso 1 1 calc GR
C96 C 1.0148(3) 1.1171(3) 0.42918(16) 0.0522(9) Uani 1 1 d .
H96 H 1.002825 1.077993 0.390188 0.063 Uiso 1 1 calc R
C98 C 0.8335(3) 1.0597(3) 0.42710(14) 0.0460(8) Uani 1 1 d .
C101 C 0.6683(3) 1.0140(3) 0.41869(14) 0.0431(8) Uani 1 1 d .
C103 C 0.7219(3) 0.9046(3) 0.39111(14) 0.0450(8) Uani 1 1 d .
C105 C 0.7597(3) 0.7607(3) 0.37932(16) 0.0555(9) Uani 1 1 d .
C106 C 0.8469(3) 0.7911(4) 0.4163(2) 0.0697(12) Uani 1 1 d .
H106 H 0.880156 0.855144 0.436081 0.084 Uiso 1 1 calc R
C107 C 0.8816(4) 0.7218(4) 0.4224(2) 0.0880(15) Uani 1 1 d .
H107 H 0.940069 0.740323 0.446584 0.106 Uiso 1 1 calc R
C108 C 0.8339(5) 0.6270(4) 0.3943(3) 0.0971(17) Uani 1 1 d .
H108 H 0.859742 0.582494 0.400006 0.116 Uiso 1 1 calc R
C109 C 0.7480(4) 0.5972(4) 0.3576(2) 0.0836(14) Uani 1 1 d .
H109 H 0.715475 0.532684 0.338484 0.100 Uiso 1 1 calc R
C110 C 0.7100(3) 0.6646(3) 0.34948(17) 0.0625(10) Uani 1 1 d .
C111 C 0.6199(3) 0.7467(3) 0.32605(16) 0.0534(9) Uani 1 1 d .
C112 C 0.5505(3) 0.7677(4) 0.29516(18) 0.0672(11) Uani 1 1 d .
H112 H 0.548788 0.828156 0.302325 0.081 Uiso 1 1 calc R
C113 C 0.4836(4) 0.6931(4) 0.2529(2) 0.0871(15) Uani 1 1 d .
H113 H 0.436739 0.704683 0.230818 0.105 Uiso 1 1 calc R
C114 C 0.4846(4) 0.6032(5) 0.2429(2) 0.0969(18) Uani 1 1 d .
H114 H 0.437310 0.554468 0.215199 0.116 Uiso 1 1 calc R
C115 C 0.6244(3) 0.6576(3) 0.31429(17) 0.0624(10) Uani 1 1 d .
C116 C 0.5534(4) 0.5841(4) 0.2725(2) 0.0844(15) Uani 1 1 d .
H116 H 0.553547 0.522868 0.265254 0.101 Uiso 1 1 calc R
C118 C 0.4812(3) 0.9647(3) 0.42026(13) 0.0424(8) Uani 1 1 d .
C119 C 0.4280(3) 0.8585(3) 0.41459(14) 0.0485(8) Uani 1 1 d .
H119 H 0.462672 0.821433 0.413084 0.058 Uiso 1 1 calc R
C120 C 0.3215(3) 0.8089(3) 0.41121(16) 0.0565(9) Uani 1 1 d .
H120 H 0.284317 0.737433 0.407519 0.068 Uiso 1 1 calc R
C121 C 0.2686(3) 0.8631(3) 0.41319(18) 0.0632(10) Uani 1 1 d .
H121 H 0.196920 0.827727 0.410566 0.076 Uiso 1 1 calc R
C122 C 0.3213(3) 0.9684(3) 0.41898(18) 0.0622(10) Uani 1 1 d .
H122 H 0.286052 1.004885 0.420590 0.075 Uiso 1 1 calc R
C123 C 0.4286(3) 1.0200(3) 0.42240(14) 0.0479(8) Uani 1 1 d .
C124 C 0.5042(3) 1.1281(3) 0.42925(16) 0.0543(9) Uani 1 1 d .
C125 C 0.6018(3) 1.1367(3) 0.43248(15) 0.0509(9) Uani 1 1 d .
C126 C 0.4960(4) 1.2167(4) 0.4333(2) 0.0727(12) Uani 1 1 d .
H126 H 0.431574 1.211696 0.431200 0.087 Uiso 1 1 calc R
C127 C 0.5826(4) 1.3106(4) 0.4404(2) 0.0860(14) Uani 1 1 d .
H127 H 0.577012 1.369687 0.443043 0.103 Uiso 1 1 calc R
C128 C 0.6796(4) 1.3188(4) 0.4438(2) 0.0872(14) Uani 1 1 d .
H128 H 0.738041 1.383460 0.448565 0.105 Uiso 1 1 calc R
C129 C 0.6904(4) 1.2325(3) 0.4402(2) 0.0719(12) Uani 1 1 d .
H129 H 0.755114 1.238223 0.442822 0.086 Uiso 1 1 calc R

loop_
_atom_site_aniso_label
_atom_site_aniso_U_11
_atom_site_aniso_U_22
_atom_site_aniso_U_33
_atom_site_aniso_U_23
_atom_site_aniso_U_13
_atom_site_aniso_U_12
O33 0.0485(17) 0.0433(15) 0.0721(15) 0.0136(11) 0.0132(11) 0.0237(13)
N7 0.044(2) 0.0447(18) 0.0595(17) -0.0024(13) -0.0059(13) 0.0220(16)
N15 0.0437(19) 0.0414(17) 0.0525(15) 0.0041(12) 0.0042(12) 0.0207(15)
N17 0.042(2) 0.0490(19) 0.0631(17) 0.0094(14) 0.0055(13) 0.0223(17)
N19 0.0422(19) 0.0395(17) 0.0547(16) 0.0023(12) -0.0009(12) 0.0175(16)
N20 0.0400(19) 0.0471(18) 0.0520(15) 0.0033(12) 0.0008(12) 0.0220(16)
C1 0.050(3) 0.096(4) 0.109(4) -0.008(3) 0.005(2) 0.026(3)
C2 0.044(3) 0.116(5) 0.121(4) -0.024(4) -0.008(3) 0.035(4)
C3 0.067(4) 0.104(4) 0.093(3) -0.035(3) -0.033(3) 0.054(3)
C4 0.056(3) 0.070(3) 0.065(2) -0.028(2) -0.0240(19) 0.036(3)
C5 0.045(3) 0.065(3) 0.086(3) -0.002(2) 0.000(2) 0.021(2)
C6 0.045(3) 0.050(2) 0.061(2) -0.0143(18) -0.0097(17) 0.021(2)
C8 0.060(3) 0.043(2) 0.055(2) -0.0098(17) -0.0165(17) 0.028(2)
C9 0.070(3) 0.047(2) 0.066(2) 0.0014(19) -0.012(2) 0.020(2)
C10 0.108(4) 0.053(3) 0.074(3) 0.007(2) -0.028(3) 0.023(3)
C11 0.127(5) 0.059(3) 0.098(4) 0.001(3) -0.054(4) 0.039(4)
C12 0.106(5) 0.076(4) 0.087(3) -0.023(3) -0.053(3) 0.056(4)
C13 0.077(3) 0.056(3) 0.063(2) -0.025(2) -0.033(2) 0.041(3)
C14 0.044(2) 0.044(2) 0.0477(18) -0.0002(14) 0.0014(14) 0.0226(19)
C16 0.047(2) 0.048(2) 0.0474(18) 0.0048(15) 0.0091(14) 0.026(2)
C18 0.043(2) 0.044(2) 0.0429(17) 0.0022(14) 0.0053(13) 0.0213(18)
C21 0.046(2) 0.053(2) 0.054(2) 0.0023(16) 0.0007(15) 0.025(2)
C22 0.054(3) 0.060(3) 0.105(3) 0.003(2) -0.004(2) 0.030(2)
C23 0.066(4) 0.072(3) 0.135(4) 0.001(3) -0.009(3) 0.044(3)
C24 0.058(3) 0.095(4) 0.123(4) -0.006(3) -0.008(3) 0.048(3)
C25 0.046(3) 0.078(3) 0.096(3) -0.005(2) -0.008(2) 0.028(3)
C26 0.045(3) 0.058(2) 0.057(2) -0.0006(17) -0.0019(16) 0.024(2)
C27 0.045(2) 0.049(2) 0.0450(18) -0.0032(15) -0.0029(14) 0.0188(19)
C28 0.049(3) 0.054(3) 0.068(2) 0.0007(19) -0.0052(18) 0.015(2)
C29 0.063(3) 0.040(2) 0.076(3) -0.0008(18) -0.004(2) 0.017(2)
C30 0.064(3) 0.049(2) 0.060(2) 0.0004(17) -0.0041(17) 0.029(2)
C31 0.051(2) 0.050(2) 0.0472(18) -0.0011(15) 0.0011(15) 0.025(2)
C32 0.044(2) 0.043(2) 0.0363(16) -0.0027(13) -0.0015(13) 0.0175(18)
C34 0.056(3) 0.042(2) 0.055(2) 0.0010(15) 0.0058(16) 0.022(2)
C35 0.099(4) 0.057(3) 0.081(3) -0.001(2) 0.020(2) 0.042(3)
C36 0.051(2) 0.036(2) 0.055(2) 0.0064(15) 0.0063(15) 0.0217(19)
C37 0.058(3) 0.068(3) 0.054(2) 0.0097(17) 0.0030(17) 0.039(2)
C38 0.102(4) 0.100(4) 0.051(2) 0.016(2) 0.016(2) 0.067(3)
C39 0.087(4) 0.096(4) 0.085(3) 0.040(3) 0.044(3) 0.061(3)
C40 0.060(3) 0.086(4) 0.099(4) 0.019(3) 0.022(3) 0.022(3)
C41 0.056(3) 0.066(3) 0.078(3) -0.004(2) 0.006(2) 0.009(2)
O199 0.0452(16) 0.0473(15) 0.0717(15) -0.0132(11) 0.0011(11) 0.0244(13)
N192 0.047(2) 0.0417(18) 0.0579(17) 0.0051(13) 0.0043(13) 0.0214(16)
N194 0.047(2) 0.0395(17) 0.0526(15) -0.0062(13) -0.0005(13) 0.0220(16)
N195 0.048(2) 0.0403(17) 0.0531(15) -0.0008(12) 0.0023(13) 0.0239(16)
N197 0.048(2) 0.0416(18) 0.0621(17) -0.0102(13) 0.0025(13) 0.0213(16)
N208 0.0448(19) 0.0394(17) 0.0520(15) -0.0012(12) 0.0026(12) 0.0187(15)
C180 0.075(3) 0.070(3) 0.067(2) 0.0129(19) 0.0165(19) 0.050(3)
C181 0.111(5) 0.101(4) 0.077(3) 0.023(3) 0.031(3) 0.079(4)
C182 0.105(5) 0.126(5) 0.096(4) 0.053(3) 0.051(3) 0.086(4)
C183 0.072(3) 0.106(4) 0.088(3) 0.053(3) 0.030(2) 0.052(3)
C184 0.053(3) 0.071(3) 0.064(2) 0.0309(19) 0.0071(18) 0.034(2)
C185 0.049(2) 0.061(2) 0.057(2) 0.0191(17) 0.0064(16) 0.035(2)
C186 0.052(3) 0.052(3) 0.071(2) 0.0257(19) -0.0035(19) 0.020(2)
C187 0.054(3) 0.047(2) 0.060(2) 0.0089(16) -0.0052(17) 0.024(2)
C188 0.066(3) 0.041(2) 0.089(3) 0.001(2) -0.004(2) 0.020(2)
C189 0.067(3) 0.060(3) 0.100(3) 0.034(3) -0.005(2) 0.013(3)
C190 0.092(5) 0.041(3) 0.124(4) 0.013(3) -0.018(3) 0.008(3)
C191 0.102(5) 0.050(3) 0.104(4) -0.006(3) -0.012(3) 0.029(3)
C193 0.044(2) 0.043(2) 0.0440(17) -0.0038(14) -0.0018(14) 0.0206(18)
C196 0.046(2) 0.043(2) 0.0418(17) -0.0070(14) -0.0038(14) 0.0219(19)
C198 0.045(2) 0.046(2) 0.0482(18) -0.0124(15) -0.0036(15) 0.024(2)
C200 0.055(2) 0.055(2) 0.0536(19) -0.0072(16) -0.0049(16) 0.034(2)
C201 0.068(3) 0.090(3) 0.082(3) -0.020(2) -0.021(2) 0.052(3)
C202 0.049(2) 0.050(2) 0.055(2) -0.0069(16) -0.0024(15) 0.033(2)
C203 0.052(3) 0.058(2) 0.053(2) -0.0041(17) 0.0055(16) 0.021(2)
C204 0.071(3) 0.101(4) 0.051(2) -0.013(2) 0.0035(19) 0.035(3)
C205 0.065(3) 0.086(4) 0.085(3) -0.040(3) -0.002(2) 0.029(3)
C206 0.102(4) 0.056(3) 0.105(4) -0.021(3) -0.002(3) 0.036(3)
C207 0.104(4) 0.058(3) 0.079(3) -0.007(2) -0.008(2) 0.050(3)
C209 0.050(2) 0.043(2) 0.0367(16) 0.0010(13) -0.0006(13) 0.0251(19)
C210 0.053(3) 0.049(2) 0.0472(18) -0.0037(15) -0.0034(15) 0.027(2)
C211 0.055(3) 0.060(3) 0.060(2) 0.0014(17) 0.0010(17) 0.033(2)
C212 0.071(3) 0.065(3) 0.074(3) 0.002(2) 0.003(2) 0.046(3)
C213 0.074(3) 0.046(2) 0.072(2) 0.0015(18) 0.002(2) 0.032(2)
C214 0.056(3) 0.044(2) 0.0437(17) 0.0002(14) -0.0011(15) 0.024(2)
C215 0.054(3) 0.043(2) 0.056(2) 0.0003(16) 0.0013(16) 0.018(2)
C216 0.048(3) 0.043(2) 0.057(2) -0.0011(16) 0.0010(16) 0.019(2)
C217 0.055(3) 0.052(3) 0.105(3) 0.001(2) 0.005(2) 0.024(2)
C218 0.049(3) 0.064(3) 0.142(4) 0.005(3) 0.007(3) 0.020(3)
C219 0.057(3) 0.055(3) 0.128(4) 0.007(3) 0.003(3) 0.010(3)
C220 0.067(3) 0.045(3) 0.095(3) 0.008(2) 0.003(2) 0.019(2)
O152 0.0489(17) 0.0425(15) 0.0711(15) -0.0127(11) -0.0124(11) 0.0237(14)
N148 0.0434(19) 0.0452(18) 0.0589(17) 0.0004(13) 0.0041(13) 0.0217(16)
N150 0.0437(18) 0.0429(17) 0.0511(15) -0.0051(12) -0.0057(12) 0.0218(15)
N161 0.0403(19) 0.0380(17) 0.0552(16) -0.0035(12) 0.0000(12) 0.0160(15)
N162 0.042(2) 0.0489(19) 0.0588(17) -0.0098(13) -0.0065(13) 0.0222(17)
N163 0.0393(19) 0.0431(18) 0.0523(15) -0.0035(12) -0.0013(12) 0.0202(15)
C131 0.132(5) 0.056(3) 0.096(3) -0.001(3) 0.053(3) 0.041(4)
C132 0.104(4) 0.055(3) 0.081(3) -0.010(2) 0.027(3) 0.024(3)
C133 0.069(3) 0.048(2) 0.068(2) -0.0036(19) 0.0111(19) 0.022(2)
C135 0.100(4) 0.072(3) 0.089(3) 0.023(3) 0.053(3) 0.053(3)
C140 0.061(3) 0.044(2) 0.057(2) 0.0094(16) 0.0159(17) 0.030(2)
C141 0.074(3) 0.054(2) 0.063(2) 0.0205(18) 0.0271(19) 0.037(2)
C142 0.063(3) 0.103(4) 0.094(3) 0.034(3) 0.030(2) 0.050(3)
C143 0.042(3) 0.115(5) 0.125(4) 0.031(4) 0.010(3) 0.035(3)
C144 0.046(3) 0.092(4) 0.102(3) 0.007(3) -0.007(2) 0.020(3)
C145 0.046(3) 0.067(3) 0.086(3) 0.005(2) 0.001(2) 0.023(2)
C146 0.047(3) 0.053(2) 0.061(2) 0.0140(17) 0.0088(16) 0.023(2)
C147 0.055(3) 0.069(3) 0.066(2) 0.028(2) 0.0225(18) 0.036(2)
C149 0.046(2) 0.047(2) 0.0429(17) -0.0015(14) -0.0026(14) 0.025(2)
C151 0.047(2) 0.047(2) 0.0451(17) -0.0075(15) -0.0119(14) 0.025(2)
C153 0.055(3) 0.041(2) 0.054(2) -0.0020(15) -0.0063(16) 0.019(2)
C154 0.096(4) 0.057(3) 0.081(3) -0.002(2) -0.022(2) 0.042(3)
C155 0.047(2) 0.0347(19) 0.055(2) -0.0065(15) -0.0063(15) 0.0187(18)
C156 0.054(3) 0.063(3) 0.080(3) 0.002(2) -0.005(2) 0.007(2)
C157 0.056(3) 0.084(4) 0.109(4) -0.019(3) -0.023(3) 0.020(3)
C158 0.089(4) 0.093(4) 0.083(3) -0.037(3) -0.039(3) 0.060(3)
C159 0.092(4) 0.096(3) 0.049(2) -0.017(2) -0.013(2) 0.061(3)
C160 0.058(3) 0.066(3) 0.052(2) -0.0090(17) -0.0029(16) 0.037(2)
C164 0.047(2) 0.053(2) 0.055(2) -0.0015(16) -0.0002(15) 0.026(2)
C165 0.056(3) 0.062(3) 0.102(3) -0.005(2) 0.000(2) 0.032(2)
C166 0.065(4) 0.078(4) 0.137(4) -0.002(3) 0.005(3) 0.049(3)
C167 0.051(3) 0.095(4) 0.127(4) 0.004(3) 0.009(3) 0.044(3)
C169 0.043(2) 0.059(2) 0.054(2) 0.0007(17) 0.0024(15) 0.024(2)
C170 0.049(3) 0.077(3) 0.095(3) 0.008(2) 0.008(2) 0.030(3)
C172 0.063(3) 0.049(2) 0.060(2) -0.0020(17) 0.0015(17) 0.028(2)
C173 0.063(3) 0.041(2) 0.074(3) -0.0011(18) 0.0035(19) 0.015(2)
C175 0.042(2) 0.042(2) 0.0434(17) -0.0031(14) -0.0060(14) 0.0207(18)
C176 0.048(2) 0.047(2) 0.0465(18) 0.0031(15) 0.0004(14) 0.0214(19)
C177 0.043(2) 0.046(2) 0.0352(15) 0.0002(13) -0.0018(13) 0.0193(18)
C178 0.047(3) 0.057(3) 0.070(2) -0.0001(19) 0.0027(18) 0.015(2)
C179 0.045(2) 0.050(2) 0.0446(17) -0.0018(15) -0.0006(14) 0.0198(19)
O58 0.0460(16) 0.0493(15) 0.0707(15) 0.0125(11) -0.0009(11) 0.0264(13)
N55 0.0456(19) 0.0421(18) 0.0590(17) -0.0064(13) -0.0051(13) 0.0209(16)
N61 0.0460(19) 0.0426(17) 0.0493(15) 0.0061(12) 0.0013(12) 0.0228(16)
N62 0.050(2) 0.0384(18) 0.0611(17) 0.0062(13) -0.0051(13) 0.0203(15)
N64 0.0484(19) 0.0420(17) 0.0514(15) -0.0027(12) -0.0044(12) 0.0256(15)
N76 0.0470(19) 0.0399(17) 0.0531(16) 0.0002(12) -0.0042(12) 0.0215(16)
C44 0.054(3) 0.052(3) 0.069(2) -0.0289(19) 0.0009(18) 0.018(2)
C45 0.056(3) 0.071(3) 0.063(2) -0.029(2) -0.0069(18) 0.036(2)
C46 0.071(3) 0.104(4) 0.086(3) -0.050(3) -0.031(2) 0.051(3)
C47 0.106(5) 0.132(5) 0.091(3) -0.053(3) -0.054(3) 0.089(4)
C48 0.111(4) 0.105(4) 0.081(3) -0.029(3) -0.036(3) 0.082(4)
C49 0.079(3) 0.071(3) 0.068(2) -0.013(2) -0.016(2) 0.052(3)
C50 0.048(2) 0.058(2) 0.056(2) -0.0190(17) -0.0072(16) 0.030(2)
C51 0.069(3) 0.068(3) 0.094(3) -0.031(3) 0.002(2) 0.019(3)
C52 0.089(4) 0.044(3) 0.127(5) -0.016(3) 0.017(3) 0.008(3)
C54 0.054(3) 0.047(2) 0.064(2) -0.0116(17) 0.0040(17) 0.023(2)
C56 0.044(2) 0.045(2) 0.0444(17) 0.0008(14) 0.0009(14) 0.0230(18)
C57 0.049(2) 0.050(2) 0.0444(17) 0.0102(15) 0.0012(15) 0.026(2)
C59 0.099(4) 0.049(3) 0.109(4) 0.005(2) 0.012(3) 0.029(3)
C60 0.067(3) 0.040(2) 0.091(3) -0.004(2) 0.000(2) 0.021(2)
C63 0.047(2) 0.042(2) 0.0404(16) 0.0048(14) 0.0008(14) 0.0232(18)
C66 0.067(3) 0.100(4) 0.050(2) 0.014(2) -0.003(2) 0.034(3)
C67 0.064(3) 0.084(4) 0.083(3) 0.039(3) 0.002(2) 0.028(3)
C68 0.098(4) 0.052(3) 0.110(4) 0.024(3) 0.003(3) 0.036(3)
C70 0.057(3) 0.060(2) 0.055(2) 0.0055(17) 0.0033(16) 0.037(2)
C72 0.070(3) 0.093(3) 0.082(3) 0.019(2) 0.018(2) 0.055(3)
C73 0.100(4) 0.054(3) 0.083(3) 0.004(2) 0.007(2) 0.047(3)
C74 0.048(2) 0.048(2) 0.0532(19) 0.0074(15) 0.0006(15) 0.0298(19)
C75 0.049(2) 0.059(2) 0.055(2) 0.0017(18) -0.0073(17) 0.022(2)
C77 0.047(2) 0.043(2) 0.059(2) -0.0031(16) -0.0038(16) 0.019(2)
C78 0.055(3) 0.044(2) 0.053(2) -0.0040(16) -0.0026(16) 0.020(2)
C79 0.060(4) 0.055(3) 0.125(4) -0.011(3) -0.005(3) 0.011(3)
C80 0.054(3) 0.064(3) 0.140(4) -0.011(3) -0.010(3) 0.022(3)
C81 0.065(3) 0.043(3) 0.098(3) -0.009(2) -0.002(2) 0.018(2)
C82 0.058(3) 0.054(3) 0.103(3) -0.002(2) -0.006(2) 0.026(2)
C83 0.057(3) 0.047(2) 0.0437(17) -0.0024(14) -0.0013(15) 0.026(2)
C84 0.051(2) 0.044(2) 0.0377(16) -0.0003(13) -0.0008(13) 0.0262(19)
C85 0.077(3) 0.047(2) 0.071(2) -0.0042(18) -0.004(2) 0.035(2)
C86 0.072(3) 0.062(3) 0.075(3) -0.005(2) -0.006(2) 0.046(3)
C87 0.057(3) 0.068(3) 0.060(2) -0.0044(18) -0.0035(17) 0.036(2)
C88 0.055(3) 0.046(2) 0.0478(18) -0.0014(15) 0.0005(15) 0.027(2)
O250 0.0465(17) 0.0447(15) 0.0702(15) 0.0018(11) 0.0151(11) 0.0216(14)
N222 0.0449(19) 0.0476(18) 0.0539(16) 0.0020(13) 0.0028(12) 0.0261(16)
N224 0.047(2) 0.0425(18) 0.0633(17) 0.0036(13) 0.0115(13) 0.0248(17)
N226 0.0417(19) 0.0429(17) 0.0532(15) -0.0023(13) 0.0060(12) 0.0215(15)
N242 0.047(2) 0.0457(18) 0.0579(17) 0.0044(13) -0.0017(13) 0.0250(16)
N251 0.045(2) 0.0432(17) 0.0525(15) 0.0019(12) 0.0036(12) 0.0236(16)
C223 0.044(2) 0.044(2) 0.0455(17) -0.0028(15) 0.0038(14) 0.0245(19)
C227 0.045(2) 0.041(2) 0.0477(17) -0.0019(14) 0.0019(14) 0.0222(19)
C228 0.056(3) 0.068(3) 0.081(3) -0.020(2) 0.000(2) 0.016(2)
C229 0.044(2) 0.052(2) 0.0542(19) -0.0057(16) 0.0028(15) 0.0206(19)
C230 0.039(2) 0.044(2) 0.057(2) -0.0027(15) 0.0058(15) 0.0169(18)
C231 0.063(3) 0.099(4) 0.083(3) -0.008(2) -0.003(2) 0.054(3)
C232 0.080(4) 0.097(4) 0.115(4) -0.008(3) 0.019(3) 0.061(3)
C233 0.100(4) 0.062(3) 0.081(3) -0.005(2) 0.036(3) 0.035(3)
C234 0.102(4) 0.066(3) 0.052(2) 0.0017(19) 0.016(2) 0.036(3)
C235 0.069(3) 0.048(2) 0.054(2) 0.0017(16) 0.0063(17) 0.028(2)
C236 0.069(3) 0.069(3) 0.087(3) -0.002(2) -0.001(2) 0.047(3)
C237 0.093(4) 0.097(4) 0.110(4) -0.013(3) -0.007(3) 0.071(4)
C238 0.122(5) 0.084(4) 0.120(4) -0.019(3) -0.032(4) 0.080(4)
C239 0.101(4) 0.067(3) 0.095(3) -0.005(2) -0.033(3) 0.053(3)
C240 0.071(3) 0.053(2) 0.063(2) -0.0066(18) -0.030(2) 0.033(2)
C241 0.059(3) 0.052(2) 0.059(2) -0.0043(17) -0.0137(18) 0.033(2)
C243 0.060(3) 0.054(3) 0.062(2) 0.0062(18) -0.025(2) 0.020(2)
C244 0.073(4) 0.069(3) 0.088(3) 0.029(2) -0.021(3) 0.021(3)
C245 0.063(4) 0.107(4) 0.095(4) 0.051(3) -0.003(3) 0.018(3)
C246 0.053(3) 0.112(4) 0.077(3) 0.035(3) 0.008(2) 0.031(3)
C247 0.047(3) 0.073(3) 0.066(2) 0.018(2) 0.0042(18) 0.025(2)
C248 0.044(2) 0.051(2) 0.056(2) 0.0093(17) -0.0094(17) 0.0172(19)
C249 0.048(2) 0.043(2) 0.0474(18) -0.0064(15) 0.0070(14) 0.023(2)
C252 0.044(2) 0.049(2) 0.0367(16) -0.0019(14) -0.0006(13) 0.0241(19)
C253 0.051(3) 0.052(2) 0.0467(18) -0.0024(15) -0.0036(15) 0.029(2)
C254 0.050(3) 0.056(2) 0.060(2) 0.0021(17) -0.0003(17) 0.021(2)
C255 0.047(3) 0.069(3) 0.071(2) 0.006(2) 0.0007(18) 0.026(2)
C256 0.053(3) 0.077(3) 0.069(2) 0.006(2) 0.0007(18) 0.041(3)
C257 0.052(3) 0.054(2) 0.0464(18) -0.0017(15) -0.0029(15) 0.032(2)
C258 0.062(3) 0.059(3) 0.053(2) 0.0006(17) -0.0018(16) 0.038(2)
C259 0.057(3) 0.047(2) 0.057(2) 0.0015(16) 0.0027(16) 0.030(2)
C260 0.059(3) 0.051(3) 0.103(3) 0.005(2) 0.006(2) 0.028(2)
C261 0.075(4) 0.052(3) 0.134(4) 0.007(3) 0.004(3) 0.029(3)
C262 0.095(4) 0.057(3) 0.124(4) 0.005(3) -0.005(3) 0.051(3)
C263 0.075(3) 0.062(3) 0.094(3) 0.001(2) -0.005(2) 0.047(3)
O97 0.0449(17) 0.0461(15) 0.0693(15) -0.0007(11) -0.0140(11) 0.0212(14)
N99 0.0436(19) 0.0435(17) 0.0497(15) 0.0021(12) -0.0048(12) 0.0231(15)
N100 0.047(2) 0.0438(18) 0.0613(17) -0.0037(13) -0.0121(13) 0.0254(16)
N102 0.0447(19) 0.0454(18) 0.0546(16) -0.0009(12) -0.0020(12) 0.0253(15)
N104 0.0476(19) 0.0435(17) 0.0590(17) -0.0045(13) 0.0009(13) 0.0246(16)
N117 0.046(2) 0.0431(17) 0.0516(15) -0.0041(12) -0.0047(12) 0.0247(16)
C89 0.109(4) 0.063(3) 0.053(2) -0.0042(19) -0.019(2) 0.037(3)
C90 0.096(4) 0.056(3) 0.086(3) 0.003(2) -0.040(3) 0.033(3)
C91 0.089(4) 0.105(4) 0.103(4) 0.004(3) -0.022(3) 0.069(4)
C92 0.065(3) 0.107(4) 0.079(3) 0.006(2) 0.001(2) 0.059(3)
C93 0.039(2) 0.044(2) 0.0532(19) 0.0004(15) -0.0076(14) 0.0173(18)
C94 0.070(3) 0.047(2) 0.053(2) -0.0039(16) -0.0094(17) 0.029(2)
C95 0.054(3) 0.068(3) 0.080(3) 0.019(2) -0.001(2) 0.015(2)
C96 0.044(2) 0.054(2) 0.055(2) 0.0060(16) -0.0017(15) 0.021(2)
C98 0.050(2) 0.044(2) 0.0455(17) 0.0037(14) -0.0098(15) 0.0249(19)
C101 0.046(2) 0.044(2) 0.0422(16) 0.0015(14) -0.0051(14) 0.0248(19)
C103 0.048(2) 0.047(2) 0.0432(17) 0.0035(14) -0.0015(14) 0.0263(19)
C105 0.057(3) 0.055(2) 0.063(2) 0.0062(17) 0.0163(17) 0.034(2)
C106 0.070(3) 0.072(3) 0.084(3) 0.003(2) 0.003(2) 0.049(3)
C107 0.093(4) 0.096(4) 0.106(4) 0.014(3) 0.011(3) 0.070(4)
C108 0.122(5) 0.086(4) 0.122(4) 0.018(3) 0.028(4) 0.082(4)
C109 0.104(4) 0.064(3) 0.093(3) 0.003(2) 0.037(3) 0.049(3)
C110 0.074(3) 0.054(2) 0.066(2) 0.0040(18) 0.0293(19) 0.037(2)
C111 0.046(2) 0.049(2) 0.056(2) -0.0071(16) 0.0120(16) 0.0174(19)
C112 0.047(3) 0.079(3) 0.070(2) -0.015(2) -0.0020(18) 0.027(2)
C113 0.058(3) 0.114(4) 0.078(3) -0.035(3) -0.008(2) 0.034(3)
C114 0.065(4) 0.108(4) 0.089(3) -0.051(3) 0.002(3) 0.022(3)
C115 0.059(3) 0.055(2) 0.063(2) -0.0069(18) 0.0232(18) 0.021(2)
C116 0.081(4) 0.069(3) 0.085(3) -0.027(2) 0.023(3) 0.024(3)
C118 0.043(2) 0.049(2) 0.0363(15) -0.0011(14) -0.0005(13) 0.0244(19)
C119 0.049(2) 0.052(2) 0.0467(18) -0.0005(15) -0.0018(14) 0.027(2)
C120 0.050(3) 0.054(2) 0.058(2) -0.0026(17) 0.0003(16) 0.021(2)
C121 0.045(3) 0.071(3) 0.071(2) -0.005(2) -0.0011(18) 0.027(2)
C122 0.053(3) 0.072(3) 0.072(2) -0.006(2) -0.0013(18) 0.040(3)
C123 0.050(2) 0.054(2) 0.0440(17) -0.0023(15) 0.0002(14) 0.030(2)
C124 0.061(3) 0.057(3) 0.054(2) -0.0016(17) 0.0007(16) 0.036(2)
C125 0.054(3) 0.049(2) 0.055(2) -0.0029(16) -0.0037(16) 0.029(2)
C126 0.073(3) 0.068(3) 0.095(3) -0.002(2) 0.005(2) 0.049(3)
C127 0.097(4) 0.055(3) 0.120(4) -0.003(3) 0.006(3) 0.048(3)
C128 0.075(4) 0.051(3) 0.135(4) -0.007(3) -0.002(3) 0.032(3)
C129 0.062(3) 0.058(3) 0.099(3) -0.005(2) -0.005(2) 0.033(3)

loop_
_atom_type_symbol
_atom_type_description
_atom_type_scat_dispersion_real
_atom_type_scat_dispersion_imag
_atom_type_scat_source
C C 0.0033 0.0016 'International Tables Vol C Tables 4.2.6.8 and 6.1.1.4'
H H 0.0000 0.0000 'International Tables Vol C Tables 4.2.6.8 and 6.1.1.4'
N N 0.0061 0.0033 'International Tables Vol C Tables 4.2.6.8 and 6.1.1.4'
O O 0.0106 0.0060 'International Tables Vol C Tables 4.2.6.8 and 6.1.1.4'

loop_
_geom_angle_atom_site_label_1
_geom_angle_atom_site_label_2
_geom_angle_atom_site_label_3
_geom_angle
C16 O33 C34 118.5(3)
C8 N7 C6 108.4(3)
C14 N7 C6 125.9(3)
C14 N7 C8 125.7(3)
C16 N15 C14 112.6(3)
C18 N17 C16 113.1(3)
C14 N19 C18 113.4(3)
C18 N20 C21 125.1(3)
C18 N20 C32 126.9(3)
C32 N20 C21 107.6(3)
C2 C1 H1 119.1
C2 C1 C5 121.7(6)
C5 C1 H1 119.1
C1 C2 H2 119.7
C1 C2 C3 120.6(5)
C3 C2 H2 119.7
C2 C3 H3 120.2
C2 C3 C4 119.5(4)
C4 C3 H3 120.2
C3 C4 C6 119.2(5)
C3 C4 C13 132.9(4)
C6 C4 C13 108.0(4)
C1 C5 H5 121.2
C1 C5 C6 117.6(4)
C6 C5 H5 121.2
C4 C6 N7 107.8(4)
C5 C6 N7 130.7(3)
C5 C6 C4 121.4(4)
C9 C8 N7 130.1(3)
C9 C8 C13 121.5(4)
C13 C8 N7 108.1(4)
C8 C9 H9 121.6
C10 C9 C8 116.8(4)
C10 C9 H9 121.6
C9 C10 H10 118.6
C11 C10 C9 122.8(5)
C11 C10 H10 118.6
C10 C11 H11 120.0
C10 C11 C12 120.1(5)
C12 C11 H11 120.0
C11 C12 H12 120.0
C11 C12 C13 120.0(4)
C13 C12 H12 120.0
C8 C13 C4 107.6(3)
C12 C13 C4 133.6(4)
C12 C13 C8 118.8(5)
N15 C14 N7 116.1(3)
N19 C14 N7 117.0(3)
N19 C14 N15 126.9(3)
N15 C16 O33 118.8(3)
N15 C16 N17 127.5(3)
N17 C16 O33 113.7(3)
N17 C18 N19 126.3(3)
N17 C18 N20 117.2(3)
N19 C18 N20 116.4(3)
C22 C21 N20 130.9(4)
C22 C21 C26 120.9(3)
C26 C21 N20 108.2(3)
C21 C22 H22 121.0
C23 C22 C21 117.9(4)
C23 C22 H22 121.0
C22 C23 H23 119.1
C22 C23 C24 121.8(4)
C24 C23 H23 119.1
C23 C24 H24 119.8
C25 C24 C23 120.4(4)
C25 C24 H24 119.8
C24 C25 H25 120.4
C24 C25 C26 119.3(4)
C26 C25 H25 120.4
C21 C26 C27 107.5(3)
C25 C26 C21 119.8(4)
C25 C26 C27 132.7(4)
C28 C27 C26 131.4(4)
C28 C27 C32 120.5(3)
C32 C27 C26 108.0(3)
C27 C28 H28 120.4
C29 C28 C27 119.1(4)
C29 C28 H28 120.4
C28 C29 H29 120.0
C28 C29 C30 120.0(4)
C30 C29 H29 120.0
C29 C30 H30 119.0
C31 C30 C29 122.0(3)
C31 C30 H30 119.0
C30 C31 H31 121.1
C30 C31 C32 117.8(4)
C32 C31 H31 121.1
C27 C32 N20 108.6(3)
C31 C32 N20 130.7(3)
C31 C32 C27 120.6(3)
O33 C34 H34 109.6
O33 C34 C35 104.7(3)
O33 C34 C36 111.3(3)
C35 C34 H34 109.6
C36 C34 H34 109.6
C36 C34 C35 111.8(3)
C34 C35 H35A 109.5
C34 C35 H35B 109.5
C34 C35 H35C 109.5
H35A C35 H35B 109.5
H35A C35 H35C 109.5
H35B C35 H35C 109.5
C37 C36 C34 122.0(3)
C37 C36 C41 118.4(3)
C41 C36 C34 119.6(3)
C36 C37 H37 120.0
C36 C37 C38 119.9(4)
C38 C37 H37 120.0
C37 C38 H38 119.5
C39 C38 C37 120.9(4)
C39 C38 H38 119.5
C38 C39 H39 120.4
C40 C39 C38 119.2(4)
C40 C39 H39 120.4
C39 C40 H40 119.7
C39 C40 C41 120.6(5)
C41 C40 H40 119.7
C36 C41 H41 119.5
C40 C41 C36 121.0(4)
C40 C41 H41 119.5
C198 O199 C200 118.3(3)
C187 N192 C185 108.0(3)
C193 N192 C185 125.4(3)
C193 N192 C187 126.7(3)
C198 N194 C193 112.3(3)
C193 N195 C196 114.0(3)
C198 N197 C196 113.3(3)
C196 N208 C209 126.6(3)
C196 N208 C216 125.4(3)
C216 N208 C209 107.7(3)
C181 C180 H180 121.9
C181 C180 C185 116.2(4)
C185 C180 H180 121.9
C180 C181 H181 118.6
C182 C181 C180 122.8(5)
C182 C181 H181 118.6
C181 C182 H182 119.8
C183 C182 C181 120.4(5)
C183 C182 H182 119.8
C182 C183 H183 120.1
C182 C183 C184 119.9(5)
C184 C183 H183 120.1
C183 C184 C185 119.0(4)
C183 C184 C186 133.8(4)
C185 C184 C186 107.1(3)
C180 C185 N192 129.6(4)
C184 C185 N192 108.5(3)
C184 C185 C180 121.6(4)
C187 C186 C184 108.5(3)
C187 C186 C189 119.4(4)
C189 C186 C184 132.1(5)
C186 C187 N192 107.8(3)
C188 C187 N192 130.3(4)
C188 C187 C186 121.8(4)
C187 C188 H188 121.4
C191 C188 C187 117.1(5)
C191 C188 H188 121.4
C186 C189 H189 120.5
C190 C189 C186 119.0(5)
C190 C189 H189 120.5
C189 C190 H190 119.7
C189 C190 C191 120.5(5)
C191 C190 H190 119.7
C188 C191 H191 118.9
C190 C191 C188 122.1(5)
C190 C191 H191 118.9
N194 C193 N192 115.5(3)
N195 C193 N192 117.8(3)
N195 C193 N194 126.7(3)
N195 C196 N208 116.9(3)
N197 C196 N195 125.7(3)
N197 C196 N208 117.4(3)
N194 C198 O199 118.5(3)
N197 C198 O199 113.5(3)
N197 C198 N194 127.9(3)
O199 C200 H200 109.8
O199 C200 C201 104.3(3)
O199 C200 C202 111.2(3)
C201 C200 H200 109.8
C202 C200 H200 109.8
C202 C200 C201 112.0(3)
C200 C201 H20A 109.5
C200 C201 H20B 109.5
C200 C201 H20C 109.5
H20A C201 H20B 109.5
H20A C201 H20C 109.5
H20B C201 H20C 109.5
C203 C202 C200 122.0(3)
C203 C202 C207 118.6(3)
C207 C202 C200 119.2(3)
C202 C203 H203 119.9
C202 C203 C204 120.1(4)
C204 C203 H203 119.9
C203 C204 H204 119.7
C205 C204 C203 120.7(4)
C205 C204 H204 119.7
C204 C205 H205 120.2
C206 C205 C204 119.5(4)
C206 C205 H205 120.2
C205 C206 H206 119.9
C205 C206 C207 120.2(5)
C207 C206 H206 119.9
C202 C207 H207 119.6
C206 C207 C202 120.9(4)
C206 C207 H207 119.6
C210 C209 N208 130.8(3)
C210 C209 C214 121.0(3)
C214 C209 N208 108.3(3)
C209 C210 H210 121.2
C211 C210 C209 117.6(3)
C211 C210 H210 121.2
C210 C211 H211 119.1
C210 C211 C212 121.8(4)
C212 C211 H211 119.1
C211 C212 H212 119.7
C213 C212 C211 120.6(3)
C213 C212 H212 119.7
C212 C213 H213 120.6
C212 C213 C214 118.9(4)
C214 C213 H213 120.6
C209 C214 C215 107.9(3)
C213 C214 C209 120.2(4)
C213 C214 C215 132.0(4)
C216 C215 C214 107.7(3)
C220 C215 C214 132.3(3)
C220 C215 C216 120.0(4)
C215 C216 N208 108.4(3)
C217 C216 N208 130.9(3)
C217 C216 C215 120.7(4)
C216 C217 H217 121.0
C218 C217 C216 118.0(4)
C218 C217 H217 121.0
C217 C218 H218 119.2
C217 C218 C219 121.6(4)
C219 C218 H218 119.2
C218 C219 H219 119.9
C220 C219 C218 120.2(5)
C220 C219 H219 119.9
C215 C220 H220 120.2
C219 C220 C215 119.5(4)
C219 C220 H220 120.2
C151 O152 C153 118.0(3)
C140 N148 C146 108.0(3)
C149 N148 C140 125.8(3)
C149 N148 C146 126.1(3)
C151 N150 C149 112.8(3)
C149 N161 C175 113.3(3)
C175 N162 C151 112.8(3)
C175 N163 C164 125.2(3)
C175 N163 C177 126.8(3)
C177 N163 C164 107.6(3)
C132 C131 H131 119.6
C135 C131 H131 119.6
C135 C131 C132 120.9(4)
C131 C132 H132 118.7
C131 C132 C133 122.6(5)
C133 C132 H132 118.7
C132 C133 H133 121.9
C132 C133 C140 116.1(4)
C140 C133 H133 121.9
C131 C135 H135 120.6
C131 C135 C141 118.8(4)
C141 C135 H135 120.6
C133 C140 N148 129.7(3)
C133 C140 C141 121.6(3)
C141 C140 N148 108.4(3)
C135 C141 C147 132.5(4)
C140 C141 C135 119.9(4)
C140 C141 C147 107.6(3)
C143 C142 H142 120.4
C143 C142 C147 119.2(4)
C147 C142 H142 120.4
C142 C143 H143 119.6
C142 C143 C144 120.8(5)
C144 C143 H143 119.6
C143 C144 H144 119.1
C143 C144 C145 121.9(5)
C145 C144 H144 119.1
C144 C145 H145 121.3
C144 C145 C146 117.3(4)
C146 C145 H145 121.3
C145 C146 N148 130.6(3)
C145 C146 C147 121.3(4)
C147 C146 N148 108.0(3)
C142 C147 C141 132.8(4)
C142 C147 C146 119.4(4)
C146 C147 C141 107.8(3)
N150 C149 N148 116.2(3)
N161 C149 N148 117.0(3)
N161 C149 N150 126.8(3)
O152 C151 N162 113.1(3)
N150 C151 O152 119.5(3)
N150 C151 N162 127.4(3)
O152 C153 H153 109.7
O152 C153 C154 104.8(3)
O152 C153 C155 111.0(3)
C154 C153 H153 109.7
C155 C153 H153 109.7
C155 C153 C154 111.8(3)
C153 C154 H15A 109.5
C153 C154 H15B 109.5
C153 C154 H15C 109.5
H15A C154 H15B 109.5
H15A C154 H15C 109.5
H15B C154 H15C 109.5
C156 C155 C153 118.7(3)
C160 C155 C153 122.2(3)
C160 C155 C156 118.9(3)
C155 C156 H156 120.0
C155 C156 C157 119.9(5)
C157 C156 H156 120.0
C156 C157 H157 119.7
C158 C157 C156 120.6(5)
C158 C157 H157 119.7
C157 C158 H158 120.3
C157 C158 C159 119.5(4)
C159 C158 H158 120.3
C158 C159 H159 119.8
C158 C159 C160 120.3(4)
C160 C159 H159 119.8
C155 C160 C159 120.8(4)
C155 C160 H160 119.6
C159 C160 H160 119.6
C165 C164 N163 130.8(4)
C165 C164 C169 121.3(3)
C169 C164 N163 107.9(3)
C164 C165 H165 121.2
C164 C165 C166 117.5(4)
C166 C165 H165 121.2
C165 C166 H166 119.1
C167 C166 C165 121.8(4)
C167 C166 H166 119.1
C166 C167 H167 119.8
C170 C167 C166 120.5(4)
C170 C167 H167 119.8
C164 C169 C179 108.0(3)
C170 C169 C164 119.6(4)
C170 C169 C179 132.4(4)
C167 C170 C169 119.3(4)
C167 C170 H170 120.4
C169 C170 H170 120.4
C173 C172 H172 119.0
C173 C172 C176 121.9(3)
C176 C172 H172 119.0
C172 C173 H173 119.8
C178 C173 C172 120.4(4)
C178 C173 H173 119.8
N161 C175 N163 116.4(3)
N162 C175 N161 126.8(3)
N162 C175 N163 116.8(3)
C172 C176 H176 121.2
C172 C176 C177 117.7(3)
C177 C176 H176 121.2
C176 C177 N163 130.8(3)
C176 C177 C179 120.6(3)
C179 C177 N163 108.6(3)
C173 C178 H178 120.5
C173 C178 C179 119.1(4)
C179 C178 H178 120.5
C177 C179 C169 107.7(3)
C178 C179 C169 131.9(4)
C178 C179 C177 120.3(3)
C57 O58 C70 118.5(3)
C54 N55 C50 107.7(3)
C56 N55 C50 125.6(3)
C56 N55 C54 126.8(3)
C57 N61 C56 112.4(3)
C63 N62 C57 112.8(3)
C56 N64 C63 113.8(3)
C63 N76 C77 126.0(3)
C63 N76 C84 126.3(3)
C77 N76 C84 107.4(3)
C51 C44 C45 132.7(4)
C51 C44 C54 119.8(4)
C54 C44 C45 107.5(3)
C46 C45 C44 132.6(4)
C50 C45 C44 108.1(3)
C50 C45 C46 119.2(4)
C45 C46 H46 120.5
C47 C46 C45 119.1(5)
C47 C46 H46 120.5
C46 C47 H47 119.5
C46 C47 C48 121.1(4)
C48 C47 H47 119.5
C47 C48 H48 118.9
C47 C48 C49 122.2(5)
C49 C48 H48 118.9
C48 C49 H49 122.0
C48 C49 C50 116.0(4)
C50 C49 H49 122.0
C45 C50 N55 108.2(3)
C45 C50 C49 122.3(3)
C49 C50 N55 129.1(3)
C44 C51 H51 120.3
C52 C51 C44 119.4(5)
C52 C51 H51 120.3
C51 C52 H52 119.7
C51 C52 C59 120.5(5)
C59 C52 H52 119.7
C44 C54 N55 108.4(3)
C60 C54 N55 130.4(3)
C60 C54 C44 121.2(4)
N61 C56 N55 115.7(3)
N64 C56 N55 117.5(3)
N64 C56 N61 126.8(3)
N61 C57 O58 118.5(3)
N61 C57 N62 128.1(3)
N62 C57 O58 113.4(3)
C52 C59 H59 119.0
C52 C59 C60 122.0(5)
C60 C59 H59 119.0
C54 C60 H60 121.5
C59 C60 C54 117.1(4)
C59 C60 H60 121.5
N62 C63 N64 126.1(3)
N62 C63 N76 116.7(3)
N64 C63 N76 117.2(3)
C67 C66 H66 119.6
C67 C66 C75 120.8(4)
C75 C66 H66 119.6
C66 C67 H67 120.4
C66 C67 C68 119.1(4)
C68 C67 H67 120.4
C67 C68 H68 119.5
C67 C68 C73 121.0(5)
C73 C68 H68 119.5
O58 C70 H70 109.5
O58 C70 C72 104.6(3)
O58 C70 C74 111.5(3)
C72 C70 H70 109.5
C74 C70 H70 109.5
C74 C70 C72 112.2(3)
C70 C72 H72A 109.5
C70 C72 H72B 109.5
C70 C72 H72C 109.5
H72A C72 H72B 109.5
H72A C72 H72C 109.5
H72B C72 H72C 109.5
C68 C73 H73 120.1
C74 C73 C68 119.8(4)
C74 C73 H73 120.1
C73 C74 C70 119.1(3)
C75 C74 C70 122.1(3)
C75 C74 C73 118.7(4)
C66 C75 H75 119.7
C74 C75 C66 120.7(4)
C74 C75 H75 119.7
C78 C77 N76 108.7(3)
C82 C77 N76 130.7(3)
C82 C77 C78 120.7(4)
C77 C78 C83 107.5(3)
C81 C78 C77 120.1(4)
C81 C78 C83 132.3(3)
C80 C79 H79 119.6
C81 C79 H79 119.6
C81 C79 C80 120.8(4)
C79 C80 H80 119.4
C82 C80 C79 121.3(4)
C82 C80 H80 119.4
C78 C81 H81 120.5
C79 C81 C78 119.0(4)
C79 C81 H81 120.5
C77 C82 H82 121.0
C80 C82 C77 118.0(4)
C80 C82 H82 121.0
C84 C83 C78 108.0(3)
C85 C83 C78 131.8(4)
C85 C83 C84 120.2(4)
C83 C84 N76 108.4(3)
C88 C84 N76 130.4(3)
C88 C84 C83 121.2(3)
C83 C85 H85 120.5
C86 C85 C83 119.0(4)
C86 C85 H85 120.5
C85 C86 H86 119.8
C85 C86 C87 120.5(3)
C87 C86 H86 119.8
C86 C87 H87 119.0
C86 C87 C88 121.9(4)
C88 C87 H87 119.0
C84 C88 C87 117.1(3)
C84 C88 H88 121.4
C87 C88 H88 121.4
C249 O250 C229 118.0(3)
C223 N222 C227 113.6(3)
C223 N224 C249 112.2(3)
C249 N226 C227 113.6(3)
C227 N242 C241 126.0(3)
C227 N242 C248 125.9(3)
C241 N242 C248 108.0(3)
C223 N251 C252 126.1(3)
C223 N251 C259 125.5(3)
C259 N251 C252 108.1(3)
N222 C223 N251 116.7(3)
N224 C223 N222 127.0(3)
N224 C223 N251 116.4(3)
N222 C227 N242 117.3(3)
N226 C227 N222 125.6(3)
N226 C227 N242 117.0(3)
H22A C228 H22B 109.5
H22A C228 H22C 109.5
H22B C228 H22C 109.5
C229 C228 H22A 109.5
C229 C228 H22B 109.5
C229 C228 H22C 109.5
O250 C229 C228 104.7(3)
O250 C229 H229 109.7
O250 C229 C230 111.1(3)
C228 C229 H229 109.7
C230 C229 C228 111.7(3)
C230 C229 H229 109.7
C231 C230 C229 119.1(3)
C235 C230 C229 122.1(3)
C235 C230 C231 118.7(3)
C230 C231 H231 120.0
C232 C231 C230 120.1(4)
C232 C231 H231 120.0
C231 C232 H232 119.6
C233 C232 C231 120.8(4)
C233 C232 H232 119.6
C232 C233 H233 120.4
C234 C233 C232 119.2(4)
C234 C233 H233 120.4
C233 C234 H234 119.7
C233 C234 C235 120.5(4)
C235 C234 H234 119.7
C230 C235 C234 120.8(4)
C230 C235 H235 119.6
C234 C235 H235 119.6
C237 C236 H236 121.7
C237 C236 C241 116.7(5)
C241 C236 H236 121.7
C236 C237 H237 119.0
C238 C237 C236 122.0(5)
C238 C237 H237 119.0
C237 C238 H238 119.5
C239 C238 C237 121.0(4)
C239 C238 H238 119.5
C238 C239 H239 120.4
C238 C239 C240 119.1(5)
C240 C239 H239 120.4
C239 C240 C241 119.2(5)
C239 C240 C243 132.3(5)
C241 C240 C243 108.5(3)
C236 C241 N242 130.3(4)
C236 C241 C240 122.0(3)
C240 C241 N242 107.6(4)
C244 C243 C240 133.2(4)
C244 C243 C248 119.5(4)
C248 C243 C240 107.2(4)
C243 C244 H244 120.5
C245 C244 C243 119.1(5)
C245 C244 H244 120.5
C244 C245 H245 119.4
C244 C245 C246 121.3(5)
C246 C245 H245 119.4
C245 C246 H246 119.1
C245 C246 C247 121.8(5)
C247 C246 H246 119.1
C246 C247 H247 121.8
C248 C247 C246 116.4(4)
C248 C247 H247 121.8
C243 C248 N242 108.5(3)
C247 C248 N242 129.4(3)
C247 C248 C243 121.9(4)
O250 C249 N224 112.8(3)
N226 C249 O250 119.4(3)
N226 C249 N224 127.9(3)
C253 C252 N251 131.4(3)
C253 C252 C257 120.3(3)
C257 C252 N251 108.3(3)
C252 C253 H253 121.0
C254 C253 C252 118.1(3)
C254 C253 H253 121.0
C253 C254 H254 119.0
C253 C254 C255 121.9(4)
C255 C254 H254 119.0
C254 C255 H255 119.8
C256 C255 C254 120.3(4)
C256 C255 H255 119.8
C255 C256 H256 120.5
C255 C256 C257 119.0(3)
C257 C256 H256 120.5
C252 C257 C258 107.8(3)
C256 C257 C252 120.4(4)
C256 C257 C258 131.8(3)
C259 C258 C257 107.8(3)
C263 C258 C257 132.7(4)
C263 C258 C259 119.6(4)
C258 C259 N251 108.0(3)
C260 C259 N251 131.1(3)
C260 C259 C258 120.8(3)
C259 C260 H260 120.9
C261 C260 C259 118.1(4)
C261 C260 H260 120.9
C260 C261 H261 119.3
C260 C261 C262 121.4(5)
C262 C261 H261 119.3
C261 C262 H262 119.8
C263 C262 C261 120.3(4)
C263 C262 H262 119.8
C258 C263 H263 120.1
C262 C263 C258 119.8(4)
C262 C263 H263 120.1
C98 O97 C96 118.3(3)
C98 N99 C103 113.0(3)
C101 N100 C98 112.5(3)
C103 N102 C101 114.0(3)
C103 N104 C105 126.2(3)
C103 N104 C111 125.8(3)
C105 N104 C111 108.0(3)
C101 N117 C118 126.1(3)
C101 N117 C125 125.7(3)
C125 N117 C118 107.9(3)
C90 C89 H89 119.8
C90 C89 C94 120.3(4)
C94 C89 H89 119.8
C89 C90 H90 120.1
C91 C90 C89 119.8(4)
C91 C90 H90 120.1
C90 C91 H91 119.7
C90 C91 C92 120.6(4)
C92 C91 H91 119.7
C91 C92 H92 119.8
C91 C92 C93 120.4(4)
C93 C92 H92 119.8
C92 C93 C96 119.5(3)
C94 C93 C92 118.5(3)
C94 C93 C96 121.8(3)
C89 C94 H94 119.8
C93 C94 C89 120.3(4)
C93 C94 H94 119.8
H95A C95 H95B 109.5
H95A C95 H95C 109.5
H95B C95 H95C 109.5
C96 C95 H95A 109.5
C96 C95 H95B 109.5
C96 C95 H95C 109.5
O97 C96 C93 111.4(3)
O97 C96 C95 104.8(3)
O97 C96 H96 109.5
C93 C96 C95 112.1(3)
C93 C96 H96 109.5
C95 C96 H96 109.5
N99 C98 O97 119.0(3)
N99 C98 N100 128.1(3)
N100 C98 O97 112.9(3)
N100 C101 N102 126.3(3)
N100 C101 N117 116.6(3)
N102 C101 N117 117.1(3)
N99 C103 N104 116.5(3)
N102 C103 N99 126.0(3)
N102 C103 N104 117.5(3)
C106 C105 N104 130.4(3)
C106 C105 C110 121.5(3)
C110 C105 N104 107.9(3)
C105 C106 H106 121.6
C107 C106 C105 116.8(4)
C107 C106 H106 121.6
C106 C107 H107 118.6
C108 C107 C106 122.8(5)
C108 C107 H107 118.6
C107 C108 H108 119.8
C107 C108 C109 120.3(4)
C109 C108 H108 119.8
C108 C109 H109 120.4
C108 C109 C110 119.3(4)
C110 C109 H109 120.4
C105 C110 C115 107.9(3)
C109 C110 C105 119.2(4)
C109 C110 C115 132.9(4)
C112 C111 N104 129.3(3)
C115 C111 N104 108.4(3)
C115 C111 C112 122.0(3)
C111 C112 H112 121.9
C111 C112 C113 116.3(4)
C113 C112 H112 121.9
C112 C113 H113 118.9
C114 C113 C112 122.1(5)
C114 C113 H113 118.9
C113 C114 H114 119.4
C116 C114 C113 121.2(4)
C116 C114 H114 119.4
C111 C115 C110 107.7(3)
C111 C115 C116 119.1(4)
C116 C115 C110 133.2(4)
C114 C116 C115 119.2(4)
C114 C116 H116 120.4
C115 C116 H116 120.4
C119 C118 N117 131.1(3)
C119 C118 C123 120.8(3)
C123 C118 N117 108.1(3)
C118 C119 H119 121.0
C118 C119 C120 117.9(3)
C120 C119 H119 121.0
C119 C120 H120 119.1
C119 C120 C121 121.7(4)
C121 C120 H120 119.1
C120 C121 H121 119.8
C122 C121 C120 120.4(4)
C122 C121 H121 119.8
C121 C122 H122 120.5
C121 C122 C123 118.9(3)
C123 C122 H122 120.5
C118 C123 C124 108.0(3)
C122 C123 C118 120.3(3)
C122 C123 C124 131.7(3)
C125 C124 C123 107.7(3)
C126 C124 C123 132.8(4)
C126 C124 C125 119.5(4)
C124 C125 N117 108.3(3)
C129 C125 N117 130.9(3)
C129 C125 C124 120.8(3)
C124 C126 H126 120.1
C127 C126 C124 119.9(4)
C127 C126 H126 120.1
C126 C127 H127 119.8
C126 C127 C128 120.4(4)
C128 C127 H127 119.8
C127 C128 H128 119.4
C129 C128 C127 121.2(4)
C129 C128 H128 119.4
C125 C129 H129 120.9
C128 C129 C125 118.2(4)
C128 C129 H129 120.9

loop_
_geom_bond_atom_site_label_1
_geom_bond_atom_site_label_2
_geom_bond_distance
O33 C16 1.334(4)
O33 C34 1.453(4)
N7 C6 1.416(5)
N7 C8 1.416(5)
N7 C14 1.393(4)
N15 C14 1.334(4)
N15 C16 1.325(4)
N17 C16 1.330(4)
N17 C18 1.326(4)
N19 C14 1.325(4)
N19 C18 1.338(4)
N20 C18 1.392(4)
N20 C21 1.428(4)
N20 C32 1.421(4)
C1 H1 0.9300
C1 C2 1.373(7)
C1 C5 1.387(6)
C2 H2 0.9300
C2 C3 1.378(8)
C3 H3 0.9300
C3 C4 1.390(6)
C4 C6 1.402(5)
C4 C13 1.441(6)
C5 H5 0.9300
C5 C6 1.387(6)
C8 C9 1.395(6)
C8 C13 1.402(5)
C9 H9 0.9300
C9 C10 1.385(6)
C10 H10 0.9300
C10 C11 1.368(7)
C11 H11 0.9300
C11 C12 1.369(8)
C12 H12 0.9300
C12 C13 1.397(6)
C21 C22 1.389(5)
C21 C26 1.405(5)
C22 H22 0.9300
C22 C23 1.383(6)
C23 H23 0.9300
C23 C24 1.390(7)
C24 H24 0.9300
C24 C25 1.372(6)
C25 H25 0.9300
C25 C26 1.398(5)
C26 C27 1.445(5)
C27 C28 1.385(5)
C27 C32 1.394(5)
C28 H28 0.9300
C28 C29 1.376(5)
C29 H29 0.9300
C29 C30 1.384(6)
C30 H30 0.9300
C30 C31 1.382(5)
C31 H31 0.9300
C31 C32 1.388(4)
C34 H34 0.9800
C34 C35 1.512(5)
C34 C36 1.499(5)
C35 H35A 0.9600
C35 H35B 0.9600
C35 H35C 0.9600
C36 C37 1.368(5)
C36 C41 1.384(5)
C37 H37 0.9300
C37 C38 1.386(6)
C38 H38 0.9300
C38 C39 1.368(7)
C39 H39 0.9300
C39 C40 1.351(7)
C40 H40 0.9300
C40 C41 1.371(6)
C41 H41 0.9300
O199 C198 1.341(4)
O199 C200 1.462(4)
N192 C185 1.420(4)
N192 C187 1.413(4)
N192 C193 1.392(4)
N194 C193 1.338(4)
N194 C198 1.325(4)
N195 C193 1.320(4)
N195 C196 1.340(4)
N197 C196 1.327(4)
N197 C198 1.323(4)
N208 C196 1.389(4)
N208 C209 1.425(4)
N208 C216 1.423(5)
C180 H180 0.9300
C180 C181 1.390(6)
C180 C185 1.399(5)
C181 H181 0.9300
C181 C182 1.370(7)
C182 H182 0.9300
C182 C183 1.357(7)
C183 H183 0.9300
C183 C184 1.396(6)
C184 C185 1.398(5)
C184 C186 1.436(6)
C186 C187 1.395(5)
C186 C189 1.397(6)
C187 C188 1.390(5)
C188 H188 0.9300
C188 C191 1.382(6)
C189 H189 0.9300
C189 C190 1.376(7)
C190 H190 0.9300
C190 C191 1.381(8)
C191 H191 0.9300
C200 H200 0.9800
C200 C201 1.516(5)
C200 C202 1.502(4)
C201 H20A 0.9600
C201 H20B 0.9600
C201 H20C 0.9600
C202 C203 1.369(5)
C202 C207 1.378(5)
C203 H203 0.9300
C203 C204 1.382(5)
C204 H204 0.9300
C204 C205 1.364(7)
C205 H205 0.9300
C205 C206 1.359(7)
C206 H206 0.9300
C206 C207 1.374(6)
C207 H207 0.9300
C209 C210 1.388(5)
C209 C214 1.397(5)
C210 H210 0.9300
C210 C211 1.383(5)
C211 H211 0.9300
C211 C212 1.384(6)
C212 H212 0.9300
C212 C213 1.372(6)
C213 H213 0.9300
C213 C214 1.392(5)
C214 C215 1.446(5)
C215 C216 1.398(5)
C215 C220 1.394(6)
C216 C217 1.388(5)
C217 H217 0.9300
C217 C218 1.383(6)
C218 H218 0.9300
C218 C219 1.392(6)
C219 H219 0.9300
C219 C220 1.364(6)
C220 H220 0.9300
O152 C151 1.330(4)
O152 C153 1.457(5)
N148 C140 1.413(4)
N148 C146 1.414(5)
N148 C149 1.388(4)
N150 C149 1.334(4)
N150 C151 1.318(4)
N161 C149 1.331(4)
N161 C175 1.333(4)
N162 C151 1.343(5)
N162 C175 1.324(4)
N163 C164 1.431(4)
N163 C175 1.394(4)
N163 C177 1.419(4)
C131 H131 0.9300
C131 C132 1.368(7)
C131 C135 1.360(7)
C132 H132 0.9300
C132 C133 1.390(5)
C133 H133 0.9300
C133 C140 1.393(5)
C135 H135 0.9300
C135 C141 1.394(6)
C140 C141 1.393(5)
C141 C147 1.439(6)
C142 H142 0.9300
C142 C143 1.368(7)
C142 C147 1.393(6)
C143 H143 0.9300
C143 C144 1.370(7)
C144 H144 0.9300
C144 C145 1.386(6)
C145 H145 0.9300
C145 C146 1.388(5)
C146 C147 1.398(5)
C153 H153 0.9800
C153 C154 1.514(5)
C153 C155 1.506(4)
C154 H15A 0.9600
C154 H15B 0.9600
C154 H15C 0.9600
C155 C156 1.385(6)
C155 C160 1.368(5)
C156 H156 0.9300
C156 C157 1.386(6)
C157 H157 0.9300
C157 C158 1.364(7)
C158 H158 0.9300
C158 C159 1.370(7)
C159 H159 0.9300
C159 C160 1.379(5)
C160 H160 0.9300
C164 C165 1.385(5)
C164 C169 1.402(5)
C165 H165 0.9300
C165 C166 1.391(6)
C166 H166 0.9300
C166 C167 1.385(7)
C167 H167 0.9300
C167 C170 1.368(6)
C169 C170 1.400(5)
C169 C179 1.440(5)
C170 H170 0.9300
C172 H172 0.9300
C172 C173 1.384(6)
C172 C176 1.385(5)
C173 H173 0.9300
C173 C178 1.369(5)
C176 H176 0.9300
C176 C177 1.390(4)
C177 C179 1.398(5)
C178 H178 0.9300
C178 C179 1.392(5)
O58 C57 1.341(4)
O58 C70 1.454(4)
N55 C50 1.422(4)
N55 C54 1.413(5)
N55 C56 1.387(4)
N61 C56 1.339(4)
N61 C57 1.317(4)
N62 C57 1.333(4)
N62 C63 1.329(4)
N64 C56 1.321(4)
N64 C63 1.338(4)
N76 C63 1.383(4)
N76 C77 1.425(4)
N76 C84 1.428(4)
C44 C45 1.435(6)
C44 C51 1.380(7)
C44 C54 1.400(5)
C45 C46 1.399(6)
C45 C50 1.390(5)
C46 H46 0.9300
C46 C47 1.360(7)
C47 H47 0.9300
C47 C48 1.374(7)
C48 H48 0.9300
C48 C49 1.394(5)
C49 H49 0.9300
C49 C50 1.394(6)
C51 H51 0.9300
C51 C52 1.366(7)
C52 H52 0.9300
C52 C59 1.380(7)
C54 C60 1.389(5)
C59 H59 0.9300
C59 C60 1.383(6)
C60 H60 0.9300
C66 H66 0.9300
C66 C67 1.358(7)
C66 C75 1.381(6)
C67 H67 0.9300
C67 C68 1.363(7)
C68 H68 0.9300
C68 C73 1.390(7)
C70 H70 0.9800
C70 C72 1.519(5)
C70 C74 1.498(5)
C72 H72A 0.9600
C72 H72B 0.9600
C72 H72C 0.9600
C73 H73 0.9300
C73 C74 1.378(5)
C74 C75 1.374(5)
C75 H75 0.9300
C77 C78 1.400(5)
C77 C82 1.389(5)
C78 C81 1.395(6)
C78 C83 1.447(5)
C79 H79 0.9300
C79 C80 1.391(6)
C79 C81 1.364(6)
C80 H80 0.9300
C80 C82 1.385(6)
C81 H81 0.9300
C82 H82 0.9300
C83 C84 1.397(5)
C83 C85 1.390(5)
C84 C88 1.386(5)
C85 H85 0.9300
C85 C86 1.367(6)
C86 H86 0.9300
C86 C87 1.385(6)
C87 H87 0.9300
C87 C88 1.391(5)
C88 H88 0.9300
O250 C229 1.462(4)
O250 C249 1.335(4)
N222 C223 1.333(4)
N222 C227 1.337(4)
N224 C223 1.330(4)
N224 C249 1.339(4)
N226 C227 1.337(4)
N226 C249 1.311(4)
N242 C227 1.379(4)
N242 C241 1.418(4)
N242 C248 1.418(5)
N251 C223 1.398(4)
N251 C252 1.423(4)
N251 C259 1.420(4)
C228 H22A 0.9600
C228 H22B 0.9600
C228 H22C 0.9600
C228 C229 1.516(5)
C229 H229 0.9800
C229 C230 1.504(4)
C230 C231 1.385(5)
C230 C235 1.366(5)
C231 H231 0.9300
C231 C232 1.378(6)
C232 H232 0.9300
C232 C233 1.370(7)
C233 H233 0.9300
C233 C234 1.362(7)
C234 H234 0.9300
C234 C235 1.383(5)
C235 H235 0.9300
C236 H236 0.9300
C236 C237 1.387(6)
C236 C241 1.388(6)
C237 H237 0.9300
C237 C238 1.376(8)
C238 H238 0.9300
C238 C239 1.364(8)
C239 H239 0.9300
C239 C240 1.394(6)
C240 C241 1.397(6)
C240 C243 1.437(6)
C243 C244 1.390(7)
C243 C248 1.397(5)
C244 H244 0.9300
C244 C245 1.357(7)
C245 H245 0.9300
C245 C246 1.378(7)
C246 H246 0.9300
C246 C247 1.391(6)
C247 H247 0.9300
C247 C248 1.390(5)
C252 C253 1.385(5)
C252 C257 1.406(4)
C253 H253 0.9300
C253 C254 1.381(5)
C254 H254 0.9300
C254 C255 1.383(5)
C255 H255 0.9300
C255 C256 1.374(6)
C256 H256 0.9300
C256 C257 1.388(5)
C257 C258 1.442(5)
C258 C259 1.412(5)
C258 C263 1.391(5)
C259 C260 1.383(6)
C260 H260 0.9300
C260 C261 1.380(6)
C261 H261 0.9300
C261 C262 1.402(7)
C262 H262 0.9300
C262 C263 1.357(6)
C263 H263 0.9300
O97 C96 1.457(4)
O97 C98 1.339(4)
N99 C98 1.310(4)
N99 C103 1.341(4)
N100 C98 1.337(4)
N100 C101 1.331(4)
N102 C101 1.331(4)
N102 C103 1.329(4)
N104 C103 1.383(4)
N104 C105 1.417(4)
N104 C111 1.421(4)
N117 C101 1.391(4)
N117 C118 1.427(4)
N117 C125 1.423(4)
C89 H89 0.9300
C89 C90 1.367(6)
C89 C94 1.384(5)
C90 H90 0.9300
C90 C91 1.350(7)
C91 H91 0.9300
C91 C92 1.378(6)
C92 H92 0.9300
C92 C93 1.382(5)
C93 C94 1.371(5)
C93 C96 1.499(5)
C94 H94 0.9300
C95 H95A 0.9600
C95 H95B 0.9600
C95 H95C 0.9600
C95 C96 1.508(6)
C96 H96 0.9800
C105 C106 1.392(6)
C105 C110 1.399(5)
C106 H106 0.9300
C106 C107 1.379(6)
C107 H107 0.9300
C107 C108 1.366(7)
C108 H108 0.9300
C108 C109 1.375(7)
C109 H109 0.9300
C109 C110 1.394(6)
C110 C115 1.443(6)
C111 C112 1.392(5)
C111 C115 1.390(5)
C112 H112 0.9300
C112 C113 1.393(5)
C113 H113 0.9300
C113 C114 1.369(7)
C114 H114 0.9300
C114 C116 1.355(7)
C115 C116 1.401(6)
C116 H116 0.9300
C118 C119 1.382(5)
C118 C123 1.399(4)
C119 H119 0.9300
C119 C120 1.383(5)
C120 H120 0.9300
C120 C121 1.388(5)
C121 H121 0.9300
C121 C122 1.370(6)
C122 H122 0.9300
C122 C123 1.393(5)
C123 C124 1.445(5)
C124 C125 1.403(5)
C124 C126 1.393(5)
C125 C129 1.392(6)
C126 H126 0.9300
C126 C127 1.362(6)
C127 H127 0.9300
C127 C128 1.397(7)
C128 H128 0.9300
C128 C129 1.380(6)
C129 H129 0.9300
